data_7037276
loop_
_publ_author_name
'Riley, Laura E.'
'Chan, Antony P. Y.'
'Taylor, James'
'Man, Wing Y.'
'Ellis, David'
'Rosair, Georgina M.'
'Welch, Alan J.'
'Sivaev, Igor B.'

_publ_section_title
;
 Unprecedented flexibility of the 1,1'-bis(o-carborane) ligand:
 catalytically-active species stabilised by B-agostic B-H&#x21C0;Ru
 interactions.
;
_journal_issue 3
_journal_name_full 'Dalton transactions (Cambridge, England : 2003)'
_journal_page_first 1127
_journal_page_last 1137
_journal_paper_doi 10.1039/c5dt03417e
_journal_volume 45
_journal_year 2016
_chemical_formula_moiety 'C25 H35 B20 O3 P Ru, C H2 Cl2'
_chemical_formula_sum 'C26 H37 B20 Cl2 O3 P Ru'
_chemical_formula_weight 816.67
_space_group_crystal_system triclinic
_space_group_IT_number 2
_space_group_name_Hall '-P 1'
_space_group_name_H-M_alt 'P -1'
_symmetry_space_group_name_Hall '-P 1'
_symmetry_space_group_name_H-M 'P -1'
_atom_sites_solution_hydrogens mixed
_atom_sites_solution_primary direct
_audit_creation_date 2015-07-07
_audit_creation_method
;
Olex2 1.2
(compiled 2013.12.10 svn.r2850 for OlexSys, GUI svn.r4736)
;
_audit_update_record
;
2015-08-11 deposited with the CCDC.
2015-11-13 downloaded from the CCDC.
;
_cell_angle_alpha 63.017(11)
_cell_angle_beta 79.932(10)
_cell_angle_gamma 80.026(10)
_cell_formula_units_Z 2
_cell_length_a 10.774(2)
_cell_length_b 14.223(3)
_cell_length_c 14.245(3)
_cell_measurement_reflns_used 7236
_cell_measurement_temperature 100(2)
_cell_measurement_theta_max 28.74
_cell_measurement_theta_min 2.377
_cell_volume 1904.3(7)
_computing_data_reduction 'SAINT v7.68A (Bruker, 2009)'
_computing_molecular_graphics 'Olex2 (Dolomanov et al., 2009)'
_computing_publication_material 'Olex2 (Dolomanov et al., 2009)'
_computing_structure_refinement 'XL (Sheldrick, 2008)'
_computing_structure_solution 'ShelXS (Sheldrick, 2008)'
_diffrn_ambient_temperature 100.15
_diffrn_measured_fraction_theta_full 0.987
_diffrn_measured_fraction_theta_max 0.968
_diffrn_measurement_device_type 'Bruker APEX-II CCD'
_diffrn_measurement_method '\f and \w scans'
_diffrn_radiation_type MoK\a
_diffrn_radiation_wavelength 0.71073
_diffrn_reflns_av_R_equivalents 0.0609
_diffrn_reflns_av_unetI/netI 0.0743
_diffrn_reflns_laue_measured_fraction_full 0.987
_diffrn_reflns_laue_measured_fraction_max 0.968
_diffrn_reflns_limit_h_max 15
_diffrn_reflns_limit_h_min -11
_diffrn_reflns_limit_k_max 20
_diffrn_reflns_limit_k_min -20
_diffrn_reflns_limit_l_max 20
_diffrn_reflns_limit_l_min -20
_diffrn_reflns_number 46419
_diffrn_reflns_point_group_measured_fraction_full 0.987
_diffrn_reflns_point_group_measured_fraction_max 0.968
_diffrn_reflns_theta_full 26.000
_diffrn_reflns_theta_max 31.357
_diffrn_reflns_theta_min 2.377
_diffrn_standards_number 0
_exptl_absorpt_coefficient_mu 0.626
_exptl_absorpt_correction_T_max 0.7462
_exptl_absorpt_correction_T_min 0.7035
_exptl_absorpt_correction_type multi-scan
_exptl_absorpt_process_details
;
SADABS-2008/1 (Bruker,2008) was used for absorption correction.
wR2(int) was 0.0713 before and 0.0557 after correction.
The Ratio of minimum to maximum transmission is 0.9428.
The \l/2 correction factor is 0.0015.
;
_exptl_crystal_colour colourless
_exptl_crystal_colour_primary colourless
_exptl_crystal_density_diffrn 1.424
_exptl_crystal_description PLATE
_exptl_crystal_F_000 820
_exptl_crystal_size_max 0.4
_exptl_crystal_size_mid 0.22
_exptl_crystal_size_min 0.06
_refine_diff_density_max 0.713
_refine_diff_density_min -0.707
_refine_diff_density_rms 0.102
_refine_ls_extinction_method none
_refine_ls_goodness_of_fit_ref 1.052
_refine_ls_hydrogen_treatment mixed
_refine_ls_matrix_type full
_refine_ls_number_parameters 567
_refine_ls_number_reflns 12119
_refine_ls_number_restraints 12
_refine_ls_restrained_S_all 1.051
_refine_ls_R_factor_all 0.0706
_refine_ls_R_factor_gt 0.0427
_refine_ls_shift/su_max 0.001
_refine_ls_shift/su_mean 0.000
_refine_ls_structure_factor_coef Fsqd
_refine_ls_weighting_details 'w=1/[\s^2^(Fo^2^)+(0.0350P)^2^+0.0436P] where P=(Fo^2^+2Fc^2^)/3'
_refine_ls_weighting_scheme calc
_refine_ls_wR_factor_gt 0.0825
_refine_ls_wR_factor_ref 0.0920
_reflns_Friedel_coverage 0.000
_reflns_number_gt 8834
_reflns_number_total 12119
_reflns_threshold_expression 'I > 2\s(I)'
_cod_data_source_file c5dt03417e2.cif
_cod_data_source_block 5267
_cod_depositor_comments 'Adding full bibliography for 7037273--7037280.cif.'
_cod_original_cell_volume 1904.4(7)
_cod_database_code 7037276
_shelxl_version_number 2014/6
_shelx_space_group_comment
;
The symmetry employed for this shelxl refinement is uniquely defined
by the following loop, which should always be used as a source of
symmetry information in preference to the above space-group names.
They are only intended as comments.
;
_shelx_estimated_absorpt_t_max 0.963
_shelx_estimated_absorpt_t_min 0.788
_olex2_refinement_description
;
1. Fixed Uiso
 At 1.2 times of:
  All B(H) groups, All C(H) groups, All C(H,H) groups
2. Shared sites
{B3', C3'}
{B2, C2}
{B3, C3}
{B2', C2'}
3. Uiso/Uaniso restraints and constraints
Cl1 \\sim Cl1A: within 1.7A with sigma of 0.04 and sigma for terminal atoms of
0.08
C1S \\sim C2S: within 1.7A with sigma of 0.04 and sigma for terminal atoms of
0.08
Uanis(B3') = Uanis(C3')
Uanis(B2) = Uanis(C2)
Uanis(B3) = Uanis(C3)
Uanis(B2') = Uanis(C2')
4. Others
 Sof(Cl1A)=Sof(Cl2A)=Sof(C2S)=Sof(H2SA)=Sof(H2SB)=1-FVAR(1)
 Sof(Cl1)=Sof(Cl2)=Sof(C1S)=Sof(H1SA)=Sof(H1SB)=FVAR(1)
 Sof(B2')=Sof(C3')=Sof(B2)=Sof(C3)=1-FVAR(2)
 Sof(C2')=Sof(B3')=Sof(C2)=Sof(B3)=FVAR(2)
5.a Secondary CH2 refined with riding coordinates:
 C2S(H2SA,H2SB), C1S(H1SA,H1SB)
5.b Aromatic/amide H refined with riding coordinates:
 C112(H112), C113(H113), C114(H114), C115(H115), C116(H116), C122(H122),
 C123(H123), C124(H124), C125(H125), C126(H126), C132(H132), C133(H133),
 C134(H134), C135(H135), C136(H136)
;

loop_
_space_group_symop_operation_xyz
'x, y, z'
'-x, -y, -z'

loop_
_atom_site_label
_atom_site_type_symbol
_atom_site_fract_x
_atom_site_fract_y
_atom_site_fract_z
_atom_site_U_iso_or_equiv
_atom_site_adp_type
_atom_site_occupancy
_atom_site_site_symmetry_order
_atom_site_calc_flag
_atom_site_refinement_flags_posn
_atom_site_refinement_flags_occupancy
_atom_site_disorder_assembly
_atom_site_disorder_group
C1' C -0.8166(2) -0.69190(19) -0.11475(17) 0.0210(5) Uani 1 1 d . . . .
Ru1 Ru -0.73422(2) -0.66818(2) -0.36322(2) 0.01470(5) Uani 1 1 d . . . .
B2' B -0.8973(2) -0.7847(2) -0.11267(19) 0.0246(6) Uani 0.497(15) 1 d . P A 2
H2' H -0.977(2) -0.7548(19) -0.1551(19) 0.029 Uiso 1 1 d R . . .
P2 P -0.62212(5) -0.80701(5) -0.41442(4) 0.01641(12) Uani 1 1 d . . . .
C2' C -0.8973(2) -0.7847(2) -0.11267(19) 0.0246(6) Uani 0.503(15) 1 d . P A 1
B3' B -0.7466(2) -0.7659(2) -0.18704(19) 0.0207(5) Uani 0.503(15) 1 d . P A 1
C3' C -0.7466(2) -0.7659(2) -0.18704(19) 0.0207(5) Uani 0.497(15) 1 d . P A 2
B4' B -0.6569(2) -0.7383(2) -0.1101(2) 0.0231(6) Uani 1 1 d . . . .
H4' H -0.589(2) -0.6860(19) -0.1490(18) 0.028 Uiso 1 1 d R . . .
B5' B -0.7554(3) -0.7354(3) 0.0052(2) 0.0274(6) Uani 1 1 d . . . .
H5' H -0.749(2) -0.677(2) 0.0280(19) 0.033 Uiso 1 1 d R . . .
B6' B -0.9093(3) -0.7647(2) 0.0021(2) 0.0264(6) Uani 1 1 d . . . .
H6' H -1.002(2) -0.7202(19) 0.0198(18) 0.032 Uiso 1 1 d R . . .
B7' B -0.7963(2) -0.8948(2) -0.1057(2) 0.0222(5) Uani 1 1 d . . . .
H7' H -0.821(2) -0.9412(19) -0.1428(18) 0.027 Uiso 1 1 d R . . .
B8' B -0.6437(2) -0.8677(2) -0.1012(2) 0.0246(6) Uani 1 1 d . . . .
H8' H -0.560(2) -0.8998(19) -0.1382(18) 0.030 Uiso 1 1 d R . . .
B9' B -0.6468(3) -0.8491(3) 0.0164(2) 0.0299(7) Uani 1 1 d . . . .
H9' H -0.566(2) -0.867(2) 0.0552(19) 0.036 Uiso 1 1 d R . . .
B10' B -0.8032(3) -0.8656(3) 0.0849(2) 0.0296(7) Uani 1 1 d . . . .
H10' H -0.828(2) -0.895(2) 0.173(2) 0.036 Uiso 1 1 d R . . .
B11' B -0.8955(3) -0.8949(2) 0.0099(2) 0.0270(6) Uani 1 1 d . . . .
H11' H -0.981(2) -0.9412(19) 0.0439(18) 0.032 Uiso 1 1 d R . . .
B12' B -0.7334(3) -0.9474(2) 0.0191(2) 0.0280(6) Uani 1 1 d . . . .
H12' H -0.707(2) -1.033(2) 0.0607(19) 0.034 Uiso 1 1 d R . . .
C101 C -0.57349(19) -0.61755(17) -0.36969(16) 0.0173(4) Uani 1 1 d . . . .
O101 O -0.48280(14) -0.58089(13) -0.37995(13) 0.0260(4) Uani 1 1 d . . . .
C102 C -0.74951(18) -0.56271(18) -0.51041(18) 0.0195(5) Uani 1 1 d . . . .
O102 O -0.76574(14) -0.49555(13) -0.59255(13) 0.0269(4) Uani 1 1 d . . . .
C103 C -0.89836(19) -0.71503(18) -0.35367(17) 0.0185(4) Uani 1 1 d . . . .
O103 O -0.99503(14) -0.73968(15) -0.34899(14) 0.0316(4) Uani 1 1 d . . . .
C111 C -0.44988(18) -0.83802(17) -0.40548(17) 0.0179(4) Uani 1 1 d . . . .
C112 C -0.39360(19) -0.82698(18) -0.32982(17) 0.0201(5) Uani 1 1 d . . . .
H112 H -0.4447 -0.8014 -0.2830 0.024 Uiso 1 1 calc R . . .
C113 C -0.2634(2) -0.85306(19) -0.32236(18) 0.0248(5) Uani 1 1 d . . . .
H113 H -0.2260 -0.8454 -0.2709 0.030 Uiso 1 1 calc R . . .
C114 C -0.1892(2) -0.89030(18) -0.39113(19) 0.0257(5) Uani 1 1 d . . . .
H114 H -0.1005 -0.9076 -0.3869 0.031 Uiso 1 1 calc R . . .
C115 C -0.2435(2) -0.90264(19) -0.46615(19) 0.0250(5) Uani 1 1 d . . . .
H115 H -0.1917 -0.9285 -0.5125 0.030 Uiso 1 1 calc R . . .
C116 C -0.37350(19) -0.87714(19) -0.47347(18) 0.0234(5) Uani 1 1 d . . . .
H116 H -0.4104 -0.8862 -0.5243 0.028 Uiso 1 1 calc R . . .
C121 C -0.68346(19) -0.93720(17) -0.34151(17) 0.0193(4) Uani 1 1 d . . . .
C122 C -0.6095(2) -1.02472(19) -0.2729(2) 0.0299(6) Uani 1 1 d . . . .
H122 H -0.5241 -1.0186 -0.2695 0.036 Uiso 1 1 calc R . . .
C123 C -0.6603(2) -1.1206(2) -0.2097(2) 0.0371(7) Uani 1 1 d . . . .
H123 H -0.6096 -1.1789 -0.1625 0.045 Uiso 1 1 calc R . . .
C124 C -0.7841(2) -1.1322(2) -0.2147(2) 0.0324(6) Uani 1 1 d . . . .
H124 H -0.8180 -1.1978 -0.1713 0.039 Uiso 1 1 calc R . . .
C125 C -0.8582(2) -1.04606(19) -0.28432(19) 0.0258(5) Uani 1 1 d . . . .
H125 H -0.9426 -1.0534 -0.2889 0.031 Uiso 1 1 calc R . . .
C126 C -0.8084(2) -0.94909(19) -0.34730(18) 0.0220(5) Uani 1 1 d . . . .
H126 H -0.8594 -0.8909 -0.3943 0.026 Uiso 1 1 calc R . . .
C131 C -0.62587(18) -0.76797(17) -0.55673(17) 0.0178(4) Uani 1 1 d . . . .
C132 C -0.6812(2) -0.82364(18) -0.59579(18) 0.0215(5) Uani 1 1 d . . . .
H132 H -0.7229 -0.8842 -0.5479 0.026 Uiso 1 1 calc R . . .
C133 C -0.6751(2) -0.7901(2) -0.70534(19) 0.0265(5) Uani 1 1 d . . . .
H133 H -0.7145 -0.8270 -0.7314 0.032 Uiso 1 1 calc R . . .
C134 C -0.6116(2) -0.7031(2) -0.77610(19) 0.0271(5) Uani 1 1 d . . . .
H134 H -0.6078 -0.6809 -0.8502 0.033 Uiso 1 1 calc R . . .
C135 C -0.5537(2) -0.6487(2) -0.73840(18) 0.0262(5) Uani 1 1 d . . . .
H135 H -0.5086 -0.5904 -0.7868 0.031 Uiso 1 1 calc R . . .
C136 C -0.56176(19) -0.67978(19) -0.62963(17) 0.0215(5) Uani 1 1 d . . . .
H136 H -0.5238 -0.6413 -0.6044 0.026 Uiso 1 1 calc R . . .
C1 C -0.85775(19) -0.57481(19) -0.18457(17) 0.0204(5) Uani 1 1 d . . . .
B2 B -0.8250(2) -0.54171(19) -0.31920(18) 0.0174(5) Uani 0.497(15) 1 d . P A 2
C2 C -0.8250(2) -0.54171(19) -0.31920(18) 0.0174(5) Uani 0.503(15) 1 d . P A 1
C3 C -0.9804(2) -0.5467(2) -0.2572(2) 0.0235(6) Uani 0.497(15) 1 d . P A 2
B3 B -0.9804(2) -0.5467(2) -0.2572(2) 0.0235(6) Uani 0.503(15) 1 d . P A 1
H3 H -1.035(2) -0.6109(19) -0.2462(18) 0.028 Uiso 1 1 d R . . .
B4 B -0.9993(2) -0.5067(2) -0.1547(2) 0.0273(6) Uani 1 1 d . . . .
H4 H -1.055(2) -0.5455(19) -0.0852(19) 0.033 Uiso 1 1 d R . . .
B5 B -0.8479(3) -0.4707(2) -0.1547(2) 0.0282(6) Uani 1 1 d . . . .
H5 H -0.814(2) -0.4898(19) -0.081(2) 0.034 Uiso 1 1 d R . . .
B6 B -0.7433(2) -0.4906(2) -0.2569(2) 0.0221(5) Uani 1 1 d . . . .
H6 H -0.647(2) -0.5190(18) -0.2425(18) 0.027 Uiso 1 1 d R . . .
B7 B -0.9479(2) -0.4427(2) -0.3809(2) 0.0223(6) Uani 1 1 d . . . .
H7 H -0.983(2) -0.4439(18) -0.4527(18) 0.027 Uiso 1 1 d R . . .
B8 B -1.0551(2) -0.4210(2) -0.2801(2) 0.0254(6) Uani 1 1 d . . . .
H8 H -1.155(2) -0.4114(19) -0.2854(18) 0.030 Uiso 1 1 d R . . .
B9 B -0.9723(3) -0.3705(2) -0.2175(3) 0.0315(7) Uani 1 1 d . . . .
H9 H -1.016(2) -0.320(2) -0.1817(19) 0.038 Uiso 1 1 d R . . .
B10 B -0.8127(3) -0.3609(2) -0.2805(2) 0.0292(6) Uani 1 1 d . . . .
H10 H -0.753(2) -0.303(2) -0.2894(19) 0.035 Uiso 1 1 d R . . .
B11 B -0.7981(2) -0.4056(2) -0.3818(2) 0.0218(5) Uani 1 1 d . . . .
H11 H -0.732(2) -0.3778(18) -0.4546(18) 0.026 Uiso 1 1 d R . . .
B12 B -0.9413(3) -0.3293(2) -0.3581(2) 0.0286(6) Uani 1 1 d . . . .
H12 H -0.973(2) -0.245(2) -0.4177(19) 0.034 Uiso 1 1 d R . . .
Cl1A Cl -0.6520(4) -0.3800(4) -0.9877(5) 0.0462(9) Uani 0.445(2) 1 d . P B -2
Cl2A Cl -0.72208(13) -0.32063(14) -0.81155(11) 0.0376(5) Uani 0.445(2) 1 d . P B -2
C2S C -0.6998(6) -0.2717(5) -0.9507(5) 0.0318(13) Uani 0.445(2) 1 d . P B -2
H2SA H -0.6338 -0.2221 -0.9805 0.038 Uiso 0.445(2) 1 calc R P B -2
H2SB H -0.7797 -0.2322 -0.9804 0.038 Uiso 0.445(2) 1 calc R P B -2
Cl1 Cl -0.6194(4) -0.4038(4) -0.9782(4) 0.0577(10) Uani 0.555(2) 1 d . P B -1
Cl2 Cl -0.73823(13) -0.25197(10) -0.89550(11) 0.0441(4) Uani 0.555(2) 1 d . P B -1
C1S C -0.6776(4) -0.3854(4) -0.8637(3) 0.0295(10) Uani 0.555(2) 1 d . P B -1
H1SA H -0.6084 -0.4062 -0.8183 0.035 Uiso 0.555(2) 1 calc R P B -1
H1SB H -0.7455 -0.4319 -0.8231 0.035 Uiso 0.555(2) 1 calc R P B -1

loop_
_atom_site_aniso_label
_atom_site_aniso_U_11
_atom_site_aniso_U_22
_atom_site_aniso_U_33
_atom_site_aniso_U_23
_atom_site_aniso_U_13
_atom_site_aniso_U_12
C1' 0.0202(10) 0.0304(13) 0.0166(11) -0.0128(10) 0.0019(8) -0.0099(9)
Ru1 0.01049(7) 0.02049(10) 0.01538(9) -0.00957(7) -0.00064(6) -0.00307(6)
B2' 0.0276(13) 0.0309(15) 0.0183(12) -0.0133(11) 0.0040(10) -0.0097(11)
P2 0.0127(2) 0.0216(3) 0.0168(3) -0.0095(2) -0.0014(2) -0.0035(2)
C2' 0.0276(13) 0.0309(15) 0.0183(12) -0.0133(11) 0.0040(10) -0.0097(11)
B3' 0.0203(11) 0.0248(13) 0.0190(12) -0.0099(10) -0.0031(9) -0.0059(10)
C3' 0.0203(11) 0.0248(13) 0.0190(12) -0.0099(10) -0.0031(9) -0.0059(10)
B4' 0.0195(12) 0.0313(16) 0.0191(13) -0.0100(12) -0.0023(10) -0.0068(11)
B5' 0.0296(14) 0.0434(18) 0.0138(12) -0.0130(13) -0.0008(10) -0.0160(13)
B6' 0.0274(13) 0.0401(17) 0.0170(13) -0.0150(13) 0.0039(10) -0.0158(12)
B7' 0.0244(12) 0.0254(15) 0.0166(13) -0.0076(11) -0.0006(10) -0.0085(11)
B8' 0.0224(12) 0.0289(15) 0.0190(13) -0.0065(12) -0.0024(10) -0.0053(11)
B9' 0.0288(14) 0.0404(18) 0.0189(14) -0.0075(13) -0.0051(11) -0.0130(13)
B10' 0.0336(14) 0.0421(18) 0.0157(13) -0.0104(13) 0.0003(11) -0.0194(13)
B11' 0.0277(13) 0.0403(17) 0.0163(13) -0.0128(12) 0.0039(10) -0.0167(12)
B12' 0.0318(14) 0.0312(16) 0.0156(13) -0.0030(12) -0.0029(11) -0.0104(12)
C101 0.0159(9) 0.0215(12) 0.0156(10) -0.0093(9) -0.0020(8) -0.0007(8)
O101 0.0191(7) 0.0308(10) 0.0302(9) -0.0133(8) -0.0009(7) -0.0097(7)
C102 0.0135(9) 0.0262(13) 0.0255(12) -0.0164(11) -0.0009(9) -0.0054(9)
O102 0.0232(8) 0.0305(10) 0.0247(9) -0.0078(8) -0.0053(7) -0.0069(7)
C103 0.0170(10) 0.0227(12) 0.0178(11) -0.0117(9) 0.0013(8) -0.0021(9)
O103 0.0193(8) 0.0486(12) 0.0406(11) -0.0307(9) 0.0044(7) -0.0130(8)
C111 0.0134(9) 0.0203(11) 0.0187(11) -0.0069(9) -0.0006(8) -0.0045(8)
C112 0.0174(10) 0.0219(12) 0.0181(11) -0.0056(9) -0.0015(8) -0.0042(9)
C113 0.0208(10) 0.0270(13) 0.0234(12) -0.0055(10) -0.0095(9) -0.0034(9)
C114 0.0127(9) 0.0249(13) 0.0309(13) -0.0044(11) -0.0046(9) -0.0012(9)
C115 0.0154(10) 0.0294(13) 0.0311(13) -0.0150(11) 0.0014(9) -0.0036(9)
C116 0.0170(10) 0.0288(13) 0.0278(13) -0.0145(11) -0.0036(9) -0.0031(9)
C121 0.0181(10) 0.0194(11) 0.0215(11) -0.0105(9) 0.0005(8) -0.0031(8)
C122 0.0177(10) 0.0266(14) 0.0360(14) -0.0065(11) 0.0007(10) -0.0030(10)
C123 0.0272(12) 0.0228(14) 0.0437(16) -0.0012(12) -0.0004(12) -0.0005(11)
C124 0.0296(12) 0.0207(13) 0.0418(16) -0.0120(12) 0.0095(11) -0.0079(10)
C125 0.0203(11) 0.0297(14) 0.0339(14) -0.0194(12) 0.0015(10) -0.0075(10)
C126 0.0195(10) 0.0243(12) 0.0266(12) -0.0145(10) -0.0011(9) -0.0047(9)
C131 0.0136(9) 0.0233(12) 0.0184(11) -0.0115(9) -0.0025(8) 0.0009(8)
C132 0.0199(10) 0.0233(12) 0.0242(12) -0.0129(10) -0.0031(9) -0.0016(9)
C133 0.0238(11) 0.0373(15) 0.0281(13) -0.0222(12) -0.0088(10) 0.0007(10)
C134 0.0216(11) 0.0413(15) 0.0220(12) -0.0172(12) -0.0037(9) -0.0009(10)
C135 0.0216(11) 0.0366(15) 0.0205(12) -0.0120(11) -0.0013(9) -0.0058(10)
C136 0.0180(10) 0.0296(13) 0.0211(12) -0.0139(10) -0.0013(9) -0.0060(9)
C1 0.0153(9) 0.0314(13) 0.0212(11) -0.0171(10) 0.0020(8) -0.0074(9)
B2 0.0138(10) 0.0240(13) 0.0179(11) -0.0112(10) -0.0016(8) -0.0049(9)
C2 0.0138(10) 0.0240(13) 0.0179(11) -0.0112(10) -0.0016(8) -0.0049(9)
C3 0.0173(11) 0.0345(15) 0.0236(13) -0.0180(12) -0.0009(9) -0.0009(10)
B3 0.0173(11) 0.0345(15) 0.0236(13) -0.0180(12) -0.0009(9) -0.0009(10)
B4 0.0186(12) 0.0413(18) 0.0311(15) -0.0255(14) 0.0045(11) -0.0054(12)
B5 0.0267(13) 0.0380(17) 0.0332(16) -0.0273(14) 0.0032(12) -0.0093(12)
B6 0.0192(11) 0.0308(15) 0.0242(14) -0.0175(12) -0.0006(10) -0.0081(11)
B7 0.0145(11) 0.0251(14) 0.0286(14) -0.0137(12) 0.0017(10) -0.0039(10)
B8 0.0163(11) 0.0280(15) 0.0379(16) -0.0213(13) 0.0020(11) -0.0027(10)
B9 0.0262(13) 0.0358(17) 0.0467(19) -0.0323(16) 0.0056(13) -0.0074(12)
B10 0.0240(13) 0.0354(17) 0.0389(17) -0.0249(14) 0.0025(12) -0.0103(12)
B11 0.0180(11) 0.0251(14) 0.0267(14) -0.0149(12) 0.0008(10) -0.0065(10)
B12 0.0250(13) 0.0267(16) 0.0380(17) -0.0192(14) 0.0027(12) -0.0041(11)
Cl1A 0.0517(18) 0.052(3) 0.0359(14) -0.0200(19) 0.0045(14) -0.0147(17)
Cl2A 0.0290(7) 0.0584(12) 0.0217(8) -0.0125(8) -0.0038(6) -0.0090(7)
C2S 0.042(3) 0.030(3) 0.021(3) -0.007(3) -0.007(3) -0.005(3)
Cl1 0.083(3) 0.0478(16) 0.0297(13) -0.0166(12) 0.0134(15) 0.0043(13)
Cl2 0.0568(8) 0.0289(7) 0.0426(10) -0.0163(7) 0.0087(6) -0.0066(6)
C1S 0.031(2) 0.031(3) 0.026(2) -0.012(2) 0.0002(18) -0.0076(19)

loop_
_atom_type_symbol
_atom_type_description
_atom_type_scat_dispersion_real
_atom_type_scat_dispersion_imag
_atom_type_scat_source
C C 0.0033 0.0016 'International Tables Vol C Tables 4.2.6.8 and 6.1.1.4'
H H 0.0000 0.0000 'International Tables Vol C Tables 4.2.6.8 and 6.1.1.4'
B B 0.0013 0.0007 'International Tables Vol C Tables 4.2.6.8 and 6.1.1.4'
Cl Cl 0.1484 0.1585 'International Tables Vol C Tables 4.2.6.8 and 6.1.1.4'
O O 0.0106 0.0060 'International Tables Vol C Tables 4.2.6.8 and 6.1.1.4'
P P 0.1023 0.0942 'International Tables Vol C Tables 4.2.6.8 and 6.1.1.4'
Ru Ru -1.2594 0.8363 'International Tables Vol C Tables 4.2.6.8 and 6.1.1.4'

loop_
_geom_angle_atom_site_label_1
_geom_angle_atom_site_label_2
_geom_angle_atom_site_label_3
_geom_angle
B2' C1' C3' 61.13(13)
B2' C1' B4' 109.26(18)
B2' C1' B5' 110.95(18)
B2' C1' B6' 61.68(14)
C2' C1' B3' 61.13(13)
C2' C1' B4' 109.26(18)
C2' C1' B5' 110.95(18)
C2' C1' B6' 61.68(14)
B4' C1' B3' 60.98(14)
B4' C1' C3' 60.98(14)
B4' C1' B5' 62.59(15)
B4' C1' B6' 112.49(18)
B5' C1' B3' 113.39(18)
B5' C1' C3' 113.39(18)
B5' C1' B6' 61.80(15)
B6' C1' B3' 113.52(18)
B6' C1' C3' 113.52(18)
C1 C1' B2' 118.23(18)
C1 C1' C2' 118.23(18)
C1 C1' B3' 114.16(17)
C1 C1' C3' 114.16(17)
C1 C1' B4' 120.16(18)
C1 C1' B5' 123.17(19)
C1 C1' B6' 120.89(18)
B3' Ru1 P2 97.64(7)
C3' Ru1 P2 97.64(7)
C101 Ru1 P2 91.20(6)
C101 Ru1 B3' 93.35(9)
C101 Ru1 C3' 93.35(9)
C101 Ru1 C102 89.44(9)
C101 Ru1 B2 86.05(8)
C101 Ru1 C2 86.05(8)
C102 Ru1 P2 93.57(6)
C102 Ru1 B3' 168.38(8)
C102 Ru1 C3' 168.38(8)
C102 Ru1 B2 86.06(9)
C102 Ru1 C2 86.06(9)
C103 Ru1 P2 91.20(6)
C103 Ru1 B3' 85.81(9)
C103 Ru1 C3' 85.81(9)
C103 Ru1 C101 177.55(9)
C103 Ru1 C102 90.94(9)
C103 Ru1 B2 91.56(8)
C103 Ru1 C2 91.56(8)
B2 Ru1 P2 177.22(6)
B2 Ru1 C3' 82.88(9)
C2 Ru1 P2 177.22(6)
C2 Ru1 B3' 82.88(9)
C1' B2' H2' 115.2(13)
C1' B2' C3' 62.02(14)
C1' B2' B6' 60.78(14)
C1' B2' B7' 110.62(18)
C1' B2' B11' 109.98(19)
C3' B2' H2' 117.3(13)
B6' B2' H2' 115.6(13)
B6' B2' C3' 113.51(18)
B7' B2' H2' 124.7(13)
B7' B2' C3' 61.63(14)
B7' B2' B6' 112.8(2)
B7' B2' B11' 62.71(16)
B11' B2' H2' 123.1(13)
B11' B2' C3' 113.41(19)
B11' B2' B6' 61.32(16)
C111 P2 Ru1 117.75(7)
C111 P2 C131 100.43(9)
C121 P2 Ru1 115.16(7)
C121 P2 C111 103.89(10)
C121 P2 C131 106.50(10)
C131 P2 Ru1 111.56(7)
C1' C2' H2' 115.2(13)
C1' C2' B3' 62.02(14)
C1' C2' B6' 60.78(14)
C1' C2' B7' 110.62(18)
C1' C2' B11' 109.98(19)
B3' C2' H2' 117.3(13)
B6' C2' H2' 115.6(13)
B6' C2' B3' 113.51(18)
B7' C2' H2' 124.7(13)
B7' C2' B3' 61.63(14)
B7' C2' B6' 112.8(2)
B7' C2' B11' 62.71(16)
B11' C2' H2' 123.1(13)
B11' C2' B3' 113.41(19)
B11' C2' B6' 61.32(16)
C1' B3' Ru1 113.21(14)
C1' B3' B4' 58.23(13)
C1' B3' B7' 103.51(16)
C2' B3' C1' 56.85(13)
C2' B3' Ru1 119.24(14)
C2' B3' B4' 103.67(17)
C2' B3' B7' 57.84(14)
C2' B3' B8' 103.83(17)
B4' B3' Ru1 119.82(15)
B4' B3' B7' 106.83(18)
B7' B3' Ru1 130.86(15)
B8' B3' C1' 104.03(17)
B8' B3' Ru1 133.59(15)
B8' B3' B4' 59.67(15)
B8' B3' B7' 59.75(15)
C1' C3' Ru1 113.21(14)
C1' C3' B4' 58.23(13)
C1' C3' B7' 103.51(16)
B2' C3' C1' 56.85(13)
B2' C3' Ru1 119.24(14)
B2' C3' B4' 103.67(17)
B2' C3' B7' 57.84(14)
B2' C3' B8' 103.83(17)
B4' C3' Ru1 119.82(15)
B4' C3' B7' 106.83(18)
B7' C3' Ru1 130.86(15)
B8' C3' C1' 104.03(17)
B8' C3' Ru1 133.59(15)
B8' C3' B4' 59.67(15)
B8' C3' B7' 59.75(15)
C1' B4' B3' 60.80(14)
C1' B4' C3' 60.80(14)
C1' B4' H4' 120.1(13)
C1' B4' B5' 58.86(14)
C1' B4' B8' 106.06(18)
C1' B4' B9' 105.41(18)
B3' B4' H4' 118.6(13)
B3' B4' B5' 110.17(18)
C3' B4' H4' 118.6(13)
C3' B4' B5' 110.17(18)
B5' B4' H4' 120.0(13)
B8' B4' B3' 59.75(15)
B8' B4' C3' 59.75(15)
B8' B4' H4' 124.8(13)
B8' B4' B5' 108.8(2)
B8' B4' B9' 61.12(16)
B9' B4' B3' 109.6(2)
B9' B4' C3' 109.6(2)
B9' B4' H4' 124.9(13)
B9' B4' B5' 59.67(16)
C1' B5' B4' 58.56(13)
C1' B5' H5' 115.6(14)
C1' B5' B6' 59.28(14)
C1' B5' B9' 105.03(19)
C1' B5' B10' 105.15(19)
B4' B5' H5' 119.7(13)
B6' B5' B4' 107.22(18)
B6' B5' H5' 118.5(13)
B9' B5' B4' 59.48(16)
B9' B5' H5' 129.5(14)
B9' B5' B6' 107.2(2)
B9' B5' B10' 60.12(17)
B10' B5' B4' 107.2(2)
B10' B5' H5' 128.8(14)
B10' B5' B6' 59.18(16)
C1' B6' B2' 57.54(13)
C1' B6' C2' 57.54(13)
C1' B6' B5' 58.92(14)
C1' B6' H6' 115.4(12)
C1' B6' B10' 105.78(18)
C1' B6' B11' 105.27(18)
B2' B6' B5' 105.35(18)
B2' B6' H6' 115.8(12)
B2' B6' B10' 105.8(2)
B2' B6' B11' 58.70(15)
C2' B6' B5' 105.35(18)
C2' B6' H6' 115.8(12)
C2' B6' B10' 105.8(2)
C2' B6' B11' 58.70(15)
B5' B6' H6' 124.0(12)
B10' B6' B5' 60.35(16)
B10' B6' H6' 132.4(12)
B10' B6' B11' 60.70(17)
B11' B6' B5' 108.6(2)
B11' B6' H6' 124.5(12)
B2' B7' C3' 60.53(14)
B2' B7' H7' 117.8(12)
B2' B7' B8' 105.8(2)
B2' B7' B11' 59.23(15)
B2' B7' B12' 105.30(19)
C2' B7' B3' 60.53(14)
C2' B7' H7' 117.8(12)
C2' B7' B8' 105.8(2)
C2' B7' B11' 59.23(15)
C2' B7' B12' 105.30(19)
B3' B7' H7' 119.7(12)
B3' B7' B11' 109.69(19)
B3' B7' B12' 108.61(19)
C3' B7' H7' 119.7(12)
C3' B7' B11' 109.69(19)
C3' B7' B12' 108.61(19)
B8' B7' B3' 59.69(15)
B8' B7' C3' 59.69(15)
B8' B7' H7' 127.9(12)
B8' B7' B11' 107.82(19)
B8' B7' B12' 60.21(15)
B11' B7' H7' 118.2(12)
B12' B7' H7' 126.2(12)
B12' B7' B11' 59.32(15)
B3' B8' B7' 60.56(14)
B3' B8' H8' 117.1(12)
B3' B8' B9' 109.2(2)
B3' B8' B12' 109.58(18)
C3' B8' B7' 60.56(14)
C3' B8' H8' 117.1(12)
C3' B8' B9' 109.2(2)
C3' B8' B12' 109.58(18)
B4' B8' B3' 60.58(15)
B4' B8' C3' 60.58(15)
B4' B8' B7' 108.17(19)
B4' B8' H8' 121.8(13)
B4' B8' B9' 59.78(16)
B4' B8' B12' 107.9(2)
B7' B8' H8' 119.4(13)
B7' B8' B9' 108.39(18)
B7' B8' B12' 60.54(15)
B9' B8' H8' 124.8(13)
B12' B8' H8' 123.4(13)
B12' B8' B9' 59.91(16)
B4' B9' B5' 60.85(16)
B4' B9' B8' 59.10(15)
B4' B9' H9' 120.0(14)
B4' B9' B10' 108.3(2)
B4' B9' B12' 107.07(19)
B5' B9' B8' 108.17(19)
B5' B9' H9' 119.9(14)
B5' B9' B10' 60.07(16)
B5' B9' B12' 108.3(2)
B8' B9' H9' 122.1(14)
B10' B9' B8' 107.93(19)
B10' B9' H9' 122.7(14)
B10' B9' B12' 60.29(16)
B12' B9' B8' 59.59(16)
B12' B9' H9' 124.0(14)
B5' B10' B9' 59.81(16)
B5' B10' H10' 120.8(13)
B5' B10' B11' 108.3(2)
B5' B10' B12' 107.84(19)
B6' B10' B5' 60.47(16)
B6' B10' B9' 108.03(19)
B6' B10' H10' 117.6(12)
B6' B10' B11' 60.14(16)
B6' B10' B12' 107.58(19)
B9' B10' H10' 125.5(12)
B9' B10' B11' 107.49(19)
B9' B10' B12' 59.97(16)
B11' B10' H10' 120.0(13)
B11' B10' B12' 59.28(16)
B12' B10' H10' 124.9(13)
B2' B11' B6' 59.97(15)
B2' B11' B7' 58.07(14)
B2' B11' B10' 105.6(2)
B2' B11' H11' 119.2(12)
B2' B11' B12' 105.10(18)
C2' B11' B6' 59.97(15)
C2' B11' B7' 58.07(14)
C2' B11' B10' 105.6(2)
C2' B11' H11' 119.2(12)
C2' B11' B12' 105.10(18)
B6' B11' B7' 107.97(19)
B6' B11' B10' 59.16(17)
B6' B11' H11' 118.6(12)
B7' B11' H11' 121.2(12)
B10' B11' B7' 108.36(19)
B10' B11' H11' 125.2(12)
B12' B11' B6' 107.7(2)
B12' B11' B7' 60.21(15)
B12' B11' B10' 60.47(17)
B12' B11' H11' 127.0(12)
B7' B12' B10' 108.4(2)
B7' B12' H12' 118.9(13)
B8' B12' B7' 59.25(15)
B8' B12' B9' 60.50(16)
B8' B12' B10' 108.2(2)
B8' B12' H12' 120.8(13)
B9' B12' B7' 107.8(2)
B9' B12' B10' 59.74(16)
B9' B12' H12' 124.0(13)
B10' B12' H12' 123.9(13)
B11' B12' B7' 60.47(15)
B11' B12' B8' 108.0(2)
B11' B12' B9' 108.1(2)
B11' B12' B10' 60.25(16)
B11' B12' H12' 120.6(13)
O101 C101 Ru1 174.67(19)
O102 C102 Ru1 173.74(19)
O103 C103 Ru1 178.28(19)
C112 C111 P2 121.54(15)
C112 C111 C116 119.02(19)
C116 C111 P2 119.41(16)
C111 C112 H112 119.5
C113 C112 C111 120.9(2)
C113 C112 H112 119.5
C112 C113 H113 120.4
C114 C113 C112 119.2(2)
C114 C113 H113 120.4
C113 C114 H114 119.6
C113 C114 C115 120.7(2)
C115 C114 H114 119.6
C114 C115 H115 119.9
C114 C115 C116 120.2(2)
C116 C115 H115 119.9
C111 C116 H116 120.0
C115 C116 C111 119.9(2)
C115 C116 H116 120.0
C122 C121 P2 120.39(17)
C122 C121 C126 118.7(2)
C126 C121 P2 120.76(17)
C121 C122 H122 119.8
C123 C122 C121 120.5(2)
C123 C122 H122 119.8
C122 C123 H123 119.6
C124 C123 C122 120.9(2)
C124 C123 H123 119.6
C123 C124 H124 120.4
C123 C124 C125 119.3(2)
C125 C124 H124 120.4
C124 C125 H125 119.9
C124 C125 C126 120.3(2)
C126 C125 H125 119.9
C121 C126 H126 119.8
C125 C126 C121 120.4(2)
C125 C126 H126 119.8
C132 C131 P2 124.33(17)
C132 C131 C136 118.7(2)
C136 C131 P2 116.81(16)
C131 C132 H132 119.9
C133 C132 C131 120.2(2)
C133 C132 H132 119.9
C132 C133 H133 119.8
C134 C133 C132 120.4(2)
C134 C133 H133 119.8
C133 C134 H134 120.0
C133 C134 C135 120.0(2)
C135 C134 H134 120.0
C134 C135 H135 120.0
C134 C135 C136 120.1(2)
C136 C135 H135 120.0
C131 C136 H136 119.7
C135 C136 C131 120.5(2)
C135 C136 H136 119.7
C1' C1 B2 112.61(17)
C1' C1 C2 112.61(17)
C1' C1 C3 117.75(18)
C1' C1 B3 117.75(18)
C1' C1 B4 123.03(18)
C1' C1 B5 124.58(19)
C1' C1 B6 119.06(17)
B2 C1 B4 112.66(17)
B2 C1 B5 113.14(18)
C2 C1 B4 112.66(17)
C2 C1 B5 113.14(18)
C3 C1 B2 61.04(13)
C3 C1 B4 61.25(14)
C3 C1 B5 110.88(18)
C3 C1 B6 110.12(18)
B3 C1 C2 61.04(13)
B3 C1 B4 61.25(14)
B3 C1 B5 110.88(18)
B3 C1 B6 110.12(18)
B5 C1 B4 61.73(15)
B6 C1 B2 61.93(13)
B6 C1 C2 61.93(13)
B6 C1 B4 111.85(19)
B6 C1 B5 61.79(15)
C1 B2 Ru1 117.13(14)
C1 B2 C3 58.42(12)
C1 B2 B6 58.54(13)
C1 B2 B7 105.75(16)
C1 B2 B11 105.72(16)
C3 B2 Ru1 120.16(15)
C3 B2 B6 105.36(16)
C3 B2 B7 59.09(14)
C3 B2 B11 106.18(16)
B6 B2 Ru1 121.38(14)
B7 B2 Ru1 126.61(15)
B7 B2 B6 107.28(18)
B7 B2 B11 60.12(14)
B11 B2 Ru1 128.22(14)
B11 B2 B6 59.74(15)
C1 C2 Ru1 117.13(14)
C1 C2 B3 58.42(12)
C1 C2 B6 58.54(13)
C1 C2 B7 105.75(16)
C1 C2 B11 105.72(16)
B3 C2 Ru1 120.16(15)
B3 C2 B6 105.36(16)
B3 C2 B7 59.09(14)
B3 C2 B11 106.18(16)
B6 C2 Ru1 121.38(14)
B7 C2 Ru1 126.61(15)
B7 C2 B6 107.28(18)
B7 C2 B11 60.12(14)
B11 C2 Ru1 128.22(14)
B11 C2 B6 59.74(15)
C1 C3 B2 60.54(13)
C1 C3 H3 119.9(12)
C1 C3 B4 60.87(14)
C1 C3 B7 109.10(18)
C1 C3 B8 109.25(19)
B2 C3 H3 119.3(12)
B2 C3 B4 111.93(18)
B4 C3 H3 118.1(12)
B7 C3 B2 61.19(14)
B7 C3 H3 121.8(12)
B7 C3 B4 112.0(2)
B8 C3 B2 111.70(19)
B8 C3 H3 121.2(12)
B8 C3 B4 61.33(16)
B8 C3 B7 61.93(16)
C1 B3 C2 60.54(13)
C1 B3 H3 119.9(12)
C1 B3 B4 60.87(14)
C1 B3 B7 109.10(18)
C1 B3 B8 109.25(19)
C2 B3 H3 119.3(12)
C2 B3 B4 111.93(18)
B4 B3 H3 118.1(12)
B7 B3 C2 61.19(14)
B7 B3 H3 121.8(12)
B7 B3 B4 112.0(2)
B8 B3 C2 111.70(19)
B8 B3 H3 121.2(12)
B8 B3 B4 61.33(16)
B8 B3 B7 61.93(16)
C1 B4 C3 57.88(13)
C1 B4 B3 57.88(13)
C1 B4 H4 118.7(14)
C1 B4 B5 58.71(14)
C1 B4 B8 104.74(17)
C1 B4 B9 105.38(18)
C3 B4 H4 120.5(14)
C3 B4 B5 105.75(17)
C3 B4 B8 58.62(15)
C3 B4 B9 105.8(2)
B3 B4 H4 120.5(14)
B3 B4 B5 105.75(17)
B3 B4 B8 58.62(15)
B3 B4 B9 105.8(2)
B5 B4 H4 121.2(14)
B8 B4 H4 125.9(14)
B8 B4 B5 108.0(2)
B9 B4 H4 127.7(14)
B9 B4 B5 60.36(17)
B9 B4 B8 60.12(17)
C1 B5 B4 59.56(14)
C1 B5 H5 117.7(14)
C1 B5 B6 58.60(14)
C1 B5 B9 105.34(19)
C1 B5 B10 105.00(19)
B4 B5 H5 119.7(13)
B4 B5 B9 59.48(16)
B4 B5 B10 107.5(2)
B6 B5 B4 107.52(19)
B6 B5 H5 120.0(13)
B6 B5 B9 106.9(2)
B6 B5 B10 59.28(16)
B9 B5 H5 127.7(13)
B10 B5 H5 127.4(14)
B10 B5 B9 59.86(17)
C1 B6 B2 59.52(13)
C1 B6 C2 59.52(13)
C1 B6 B5 59.60(14)
C1 B6 H6 118.4(13)
C1 B6 B10 106.99(18)
C1 B6 B11 106.76(17)
B2 B6 H6 120.8(12)
C2 B6 H6 120.8(12)
B5 B6 B2 109.36(17)
B5 B6 C2 109.36(17)
B5 B6 H6 117.4(12)
B10 B6 B2 109.20(19)
B10 B6 C2 109.20(19)
B10 B6 B5 60.83(16)
B10 B6 H6 124.2(13)
B10 B6 B11 61.02(16)
B11 B6 B2 60.07(14)
B11 B6 C2 60.07(14)
B11 B6 B5 109.99(19)
B11 B6 H6 126.0(12)
B2 B7 H7 117.1(11)
B2 B7 B8 108.16(19)
B2 B7 B11 60.09(14)
B2 B7 B12 108.57(19)
C2 B7 H7 117.1(11)
C2 B7 B8 108.16(19)
C2 B7 B11 60.09(14)
C2 B7 B12 108.57(19)
C3 B7 B2 59.72(14)
C3 B7 H7 117.5(12)
C3 B7 B8 59.02(15)
C3 B7 B11 106.65(19)
C3 B7 B12 106.34(19)
B3 B7 C2 59.72(14)
B3 B7 H7 117.5(12)
B3 B7 B8 59.02(15)
B3 B7 B11 106.65(19)
B3 B7 B12 106.34(19)
B8 B7 H7 122.0(11)
B8 B7 B12 59.88(15)
B11 B7 H7 124.9(11)
B11 B7 B8 108.13(19)
B11 B7 B12 60.42(15)
B12 B7 H7 127.8(12)
C3 B8 B4 60.06(15)
C3 B8 B7 59.06(14)
C3 B8 H8 114.6(13)
C3 B8 B9 106.7(2)
C3 B8 B12 106.80(18)
B3 B8 B4 60.06(15)
B3 B8 B7 59.06(14)
B3 B8 H8 114.6(13)
B3 B8 B9 106.7(2)
B3 B8 B12 106.80(18)
B4 B8 B7 108.61(18)
B4 B8 H8 118.0(13)
B4 B8 B9 59.85(17)
B4 B8 B12 108.7(2)
B7 B8 H8 118.5(13)
B7 B8 B12 60.42(15)
B9 B8 B7 108.50(18)
B9 B8 H8 128.4(13)
B9 B8 B12 60.37(16)
B12 B8 H8 128.4(13)
B4 B9 B5 60.16(16)
B4 B9 B8 60.03(16)
B4 B9 H9 119.7(14)
B4 B9 B10 108.12(19)
B4 B9 B12 108.5(2)
B5 B9 H9 118.2(13)
B5 B9 B12 108.21(19)
B8 B9 B5 107.8(2)
B8 B9 H9 124.4(13)
B8 B9 B10 107.43(19)
B8 B9 B12 59.94(16)
B10 B9 B5 60.00(16)
B10 B9 H9 121.4(14)
B10 B9 B12 59.89(16)
B12 B9 H9 124.6(14)
B5 B10 H10 121.6(13)
B5 B10 B11 108.1(2)
B6 B10 B5 59.89(16)
B6 B10 B9 107.6(2)
B6 B10 H10 119.3(13)
B6 B10 B11 59.66(15)
B6 B10 B12 107.8(2)
B9 B10 B5 60.14(17)
B9 B10 H10 124.7(13)
B9 B10 B11 108.18(19)
B9 B10 B12 60.22(16)
B11 B10 H10 119.6(13)
B12 B10 B5 108.6(2)
B12 B10 H10 123.0(13)
B12 B10 B11 60.25(15)
B2 B11 B7 59.78(14)
B2 B11 B10 107.93(19)
B2 B11 H11 118.2(12)
B2 B11 B12 108.26(17)
C2 B11 B7 59.78(14)
C2 B11 B10 107.93(19)
C2 B11 H11 118.2(12)
C2 B11 B12 108.26(17)
B6 B11 B2 60.19(14)
B6 B11 C2 60.19(14)
B6 B11 B7 107.37(19)
B6 B11 B10 59.32(16)
B6 B11 H11 121.2(12)
B6 B11 B12 107.14(19)
B7 B11 B10 107.76(18)
B7 B11 H11 120.9(12)
B7 B11 B12 60.34(15)
B10 B11 H11 124.6(12)
B10 B11 B12 59.73(16)
B12 B11 H11 124.5(12)
B7 B12 B11 59.24(14)
B7 B12 H12 121.8(13)
B8 B12 B7 59.69(15)
B8 B12 B9 59.70(16)
B8 B12 B10 107.2(2)
B8 B12 B11 107.04(19)
B8 B12 H12 120.6(12)
B9 B12 B7 107.4(2)
B9 B12 B11 107.7(2)
B9 B12 H12 121.4(12)
B10 B12 B7 107.1(2)
B10 B12 B9 59.89(16)
B10 B12 B11 60.02(15)
B10 B12 H12 123.4(13)
B11 B12 H12 123.4(12)
Cl1A C2S H2SA 109.6
Cl1A C2S H2SB 109.6
Cl2A C2S Cl1A 110.4(4)
Cl2A C2S H2SA 109.6
Cl2A C2S H2SB 109.6
H2SA C2S H2SB 108.1
Cl1 C1S Cl2 111.6(3)
Cl1 C1S H1SA 109.3
Cl1 C1S H1SB 109.3
Cl2 C1S H1SA 109.3
Cl2 C1S H1SB 109.3
H1SA C1S H1SB 108.0

loop_
_geom_bond_atom_site_label_1
_geom_bond_atom_site_label_2
_geom_bond_distance
C1' B2' 1.689(3)
C1' C2' 1.689(3)
C1' B3' 1.781(3)
C1' C3' 1.781(3)
C1' B4' 1.735(3)
C1' B5' 1.740(3)
C1' B6' 1.747(3)
C1' C1 1.534(3)
Ru1 P2 2.4623(7)
Ru1 B3' 2.243(2)
Ru1 C3' 2.243(2)
Ru1 C101 1.960(2)
Ru1 C102 1.963(2)
Ru1 C103 1.957(2)
Ru1 B2 2.188(2)
Ru1 C2 2.188(2)
B2' H2' 1.05(2)
B2' C3' 1.766(3)
B2' B6' 1.762(4)
B2' B7' 1.718(4)
B2' B11' 1.739(4)
P2 C111 1.845(2)
P2 C121 1.839(2)
P2 C131 1.849(2)
C2' H2' 1.05(2)
C2' B3' 1.766(3)
C2' B6' 1.762(4)
C2' B7' 1.718(4)
C2' B11' 1.739(4)
B3' B4' 1.784(4)
B3' B7' 1.785(4)
B3' B8' 1.770(4)
C3' B4' 1.784(4)
C3' B7' 1.785(4)
C3' B8' 1.770(4)
B4' H4' 1.03(2)
B4' B5' 1.805(4)
B4' B8' 1.768(4)
B4' B9' 1.781(4)
B5' H5' 1.04(3)
B5' B6' 1.791(4)
B5' B9' 1.784(4)
B5' B10' 1.789(4)
B6' H6' 1.14(2)
B6' B10' 1.768(4)
B6' B11' 1.786(4)
B7' H7' 1.10(2)
B7' B8' 1.771(4)
B7' B11' 1.799(4)
B7' B12' 1.794(4)
B8' H8' 1.10(2)
B8' B9' 1.804(4)
B8' B12' 1.788(4)
B9' H9' 1.04(3)
B9' B10' 1.790(4)
B9' B12' 1.794(4)
B10' H10' 1.12(2)
B10' B11' 1.795(4)
B10' B12' 1.799(4)
B11' H11' 1.13(2)
B11' B12' 1.778(4)
B12' H12' 1.10(2)
C101 O101 1.143(2)
C102 O102 1.145(3)
C103 O103 1.137(2)
C111 C112 1.403(3)
C111 C116 1.406(3)
C112 H112 0.9500
C112 C113 1.398(3)
C113 H113 0.9500
C113 C114 1.389(3)
C114 H114 0.9500
C114 C115 1.392(3)
C115 H115 0.9500
C115 C116 1.395(3)
C116 H116 0.9500
C121 C122 1.402(3)
C121 C126 1.407(3)
C122 H122 0.9500
C122 C123 1.394(3)
C123 H123 0.9500
C123 C124 1.390(3)
C124 H124 0.9500
C124 C125 1.399(3)
C125 H125 0.9500
C125 C126 1.400(3)
C126 H126 0.9500
C131 C132 1.404(3)
C131 C136 1.413(3)
C132 H132 0.9500
C132 C133 1.402(3)
C133 H133 0.9500
C133 C134 1.390(3)
C134 H134 0.9500
C134 C135 1.393(3)
C135 H135 0.9500
C135 C136 1.396(3)
C136 H136 0.9500
C1 B2 1.739(3)
C1 C2 1.739(3)
C1 C3 1.702(3)
C1 B3 1.702(3)
C1 B4 1.755(3)
C1 B5 1.740(4)
C1 B6 1.722(3)
B2 C3 1.748(3)
B2 B6 1.781(3)
B2 B7 1.773(3)
B2 B11 1.779(4)
C2 B3 1.748(3)
C2 B6 1.781(3)
C2 B7 1.773(3)
C2 B11 1.779(4)
C3 H3 1.10(2)
C3 B4 1.762(4)
C3 B7 1.737(4)
C3 B8 1.736(4)
B3 H3 1.10(2)
B3 B4 1.762(4)
B3 B7 1.737(4)
B3 B8 1.736(4)
B4 H4 1.03(2)
B4 B5 1.793(4)
B4 B8 1.784(4)
B4 B9 1.781(4)
B5 H5 1.07(2)
B5 B6 1.778(4)
B5 B9 1.797(4)
B5 B10 1.794(4)
B6 H6 1.07(2)
B6 B10 1.767(4)
B6 B11 1.773(4)
B7 H7 1.16(2)
B7 B8 1.786(4)
B7 B11 1.780(4)
B7 B12 1.800(4)
B8 H8 1.07(2)
B8 B9 1.786(4)
B8 B12 1.790(4)
B9 H9 1.06(2)
B9 B10 1.792(4)
B9 B12 1.798(4)
B10 H10 1.08(2)
B10 B11 1.797(4)
B10 B12 1.792(4)
B11 H11 1.10(2)
B11 B12 1.801(4)
B12 H12 1.15(2)
Cl1A C2S 1.813(8)
Cl2A C2S 1.764(6)
C2S H2SA 0.9900
C2S H2SB 0.9900
Cl1 C1S 1.758(7)
Cl2 C1S 1.769(5)
C1S H1SA 0.9900
C1S H1SB 0.9900

loop_
_geom_torsion_atom_site_label_1
_geom_torsion_atom_site_label_2
_geom_torsion_atom_site_label_3
_geom_torsion_atom_site_label_4
_geom_torsion
C1' B2' C3' Ru1 -100.01(17)
C1' B2' C3' B4' 36.27(17)
C1' B2' C3' B7' 137.75(19)
C1' B2' C3' B8' 97.89(18)
C1' B2' B6' B5' -36.00(18)
C1' B2' B6' B10' -98.90(19)
C1' B2' B6' B11' -138.77(19)
C1' B2' B7' C3' -39.38(17)
C1' B2' B7' B8' 0.9(2)
C1' B2' B7' B11' 102.5(2)
C1' B2' B7' B12' 63.6(2)
C1' B2' B11' B6' 37.74(17)
C1' B2' B11' B7' -103.5(2)
C1' B2' B11' B10' -1.3(2)
C1' B2' B11' B12' -64.3(2)
C1' C2' B3' Ru1 -100.01(17)
C1' C2' B3' B4' 36.27(17)
C1' C2' B3' B7' 137.75(19)
C1' C2' B3' B8' 97.89(18)
C1' C2' B6' B5' -36.00(18)
C1' C2' B6' B10' -98.90(19)
C1' C2' B6' B11' -138.77(19)
C1' C2' B7' B3' -39.38(17)
C1' C2' B7' B8' 0.9(2)
C1' C2' B7' B11' 102.5(2)
C1' C2' B7' B12' 63.6(2)
C1' C2' B11' B6' 37.74(17)
C1' C2' B11' B7' -103.5(2)
C1' C2' B11' B10' -1.3(2)
C1' C2' B11' B12' -64.3(2)
C1' B3' B4' B5' 33.23(18)
C1' B3' B4' B8' 133.84(18)
C1' B3' B4' B9' 97.12(19)
C1' B3' B7' C2' 35.38(16)
C1' B3' B7' B8' -98.54(17)
C1' B3' B7' B11' 1.1(2)
C1' B3' B7' B12' -62.1(2)
C1' B3' B8' B4' -39.20(15)
C1' B3' B8' B7' 97.64(17)
C1' B3' B8' B9' -3.1(2)
C1' B3' B8' B12' 60.8(2)
C1' C3' B4' B5' 33.23(18)
C1' C3' B4' B8' 133.84(18)
C1' C3' B4' B9' 97.12(19)
C1' C3' B7' B2' 35.38(16)
C1' C3' B7' B8' -98.54(17)
C1' C3' B7' B11' 1.1(2)
C1' C3' B7' B12' -62.1(2)
C1' C3' B8' B4' -39.20(15)
C1' C3' B8' B7' 97.64(17)
C1' C3' B8' B9' -3.1(2)
C1' C3' B8' B12' 60.8(2)
C1' B4' B5' B6' 35.27(19)
C1' B4' B5' B9' 135.5(2)
C1' B4' B5' B10' 97.5(2)
C1' B4' B8' B3' 40.93(16)
C1' B4' B8' C3' 40.93(16)
C1' B4' B8' B7' 2.1(2)
C1' B4' B8' B9' -99.03(19)
C1' B4' B8' B12' -61.9(2)
C1' B4' B9' B5' -38.48(17)
C1' B4' B9' B8' 100.1(2)
C1' B4' B9' B10' -0.3(3)
C1' B4' B9' B12' 63.3(2)
C1' B5' B6' B2' 35.38(18)
C1' B5' B6' C2' 35.38(18)
C1' B5' B6' B10' 135.1(2)
C1' B5' B6' B11' 96.96(19)
C1' B5' B9' B4' 38.26(16)
C1' B5' B9' B8' 1.6(2)
C1' B5' B9' B10' -99.07(19)
C1' B5' B9' B12' -61.5(2)
C1' B5' B10' B6' -38.94(17)
C1' B5' B10' B9' 98.9(2)
C1' B5' B10' B11' -1.1(3)
C1' B5' B10' B12' 61.6(2)
C1' B6' B10' B5' 38.91(17)
C1' B6' B10' B9' 1.3(3)
C1' B6' B10' B11' -98.93(19)
C1' B6' B10' B12' -62.0(2)
C1' B6' B11' B2' -35.20(16)
C1' B6' B11' C2' -35.20(16)
C1' B6' B11' B7' -1.3(2)
C1' B6' B11' B10' 99.79(19)
C1' B6' B11' B12' 62.3(2)
C1' C1 B2 Ru1 -0.1(2)
C1' C1 B2 C3 110.2(2)
C1' C1 B2 B6 -111.98(19)
C1' C1 B2 B7 147.11(17)
C1' C1 B2 B11 -150.16(17)
C1' C1 C2 Ru1 -0.1(2)
C1' C1 C2 B3 110.2(2)
C1' C1 C2 B6 -111.98(19)
C1' C1 C2 B7 147.11(17)
C1' C1 C2 B11 -150.16(17)
C1' C1 C3 B2 -101.85(19)
C1' C1 C3 B4 114.4(2)
C1' C1 C3 B7 -140.47(19)
C1' C1 C3 B8 153.52(18)
C1' C1 B3 C2 -101.85(19)
C1' C1 B3 B4 114.4(2)
C1' C1 B3 B7 -140.47(19)
C1' C1 B3 B8 153.52(18)
C1' C1 B4 C3 -106.1(2)
C1' C1 B4 B3 -106.1(2)
C1' C1 B4 B5 114.8(2)
C1' C1 B4 B8 -142.8(2)
C1' C1 B4 B9 154.7(2)
C1' C1 B5 B4 -112.4(2)
C1' C1 B5 B6 107.4(2)
C1' C1 B5 B9 -151.8(2)
C1' C1 B5 B10 145.9(2)
C1' C1 B6 B2 101.7(2)
C1' C1 B6 C2 101.7(2)
C1' C1 B6 B5 -116.0(2)
C1' C1 B6 B10 -155.67(19)
C1' C1 B6 B11 140.25(19)
Ru1 P2 C111 C112 30.4(2)
Ru1 P2 C111 C116 -151.80(16)
Ru1 P2 C121 C122 -113.49(18)
Ru1 P2 C121 C126 61.73(19)
Ru1 P2 C131 C132 -119.08(17)
Ru1 P2 C131 C136 64.83(17)
Ru1 B3' B4' C1' 100.32(17)
Ru1 B3' B4' B5' 133.56(18)
Ru1 B3' B4' B8' -125.83(18)
Ru1 B3' B4' B9' -162.56(15)
Ru1 B3' B7' C2' -102.7(2)
Ru1 B3' B7' B8' 123.4(2)
Ru1 B3' B7' B11' -136.93(18)
Ru1 B3' B7' B12' 159.90(16)
Ru1 B3' B8' B4' 103.8(2)
Ru1 B3' B8' B7' -119.4(2)
Ru1 B3' B8' B9' 139.86(19)
Ru1 B3' B8' B12' -156.22(18)
Ru1 C3' B4' C1' 100.32(17)
Ru1 C3' B4' B5' 133.56(18)
Ru1 C3' B4' B8' -125.83(18)
Ru1 C3' B4' B9' -162.56(15)
Ru1 C3' B7' B2' -102.7(2)
Ru1 C3' B7' B8' 123.4(2)
Ru1 C3' B7' B11' -136.93(18)
Ru1 C3' B7' B12' 159.90(16)
Ru1 C3' B8' B4' 103.8(2)
Ru1 C3' B8' B7' -119.4(2)
Ru1 C3' B8' B9' 139.86(19)
Ru1 C3' B8' B12' -156.22(18)
Ru1 B2 C3 C1 105.18(17)
Ru1 B2 C3 B4 139.07(18)
Ru1 B2 C3 B7 -117.12(18)
Ru1 B2 C3 B8 -154.29(16)
Ru1 B2 B6 C1 -104.66(17)
Ru1 B2 B6 B5 -138.65(17)
Ru1 B2 B6 B10 156.48(15)
Ru1 B2 B6 B11 118.89(17)
Ru1 B2 B7 C3 106.54(19)
Ru1 B2 B7 B8 141.57(17)
Ru1 B2 B7 B11 -117.53(19)
Ru1 B2 B7 B12 -154.97(16)
Ru1 B2 B11 B6 -107.93(19)
Ru1 B2 B11 B7 115.02(19)
Ru1 B2 B11 B10 -144.46(16)
Ru1 B2 B11 B12 152.35(16)
Ru1 C2 B3 C1 105.18(17)
Ru1 C2 B3 B4 139.07(18)
Ru1 C2 B3 B7 -117.12(18)
Ru1 C2 B3 B8 -154.29(16)
Ru1 C2 B6 C1 -104.66(17)
Ru1 C2 B6 B5 -138.65(17)
Ru1 C2 B6 B10 156.48(15)
Ru1 C2 B6 B11 118.89(17)
Ru1 C2 B7 B3 106.54(19)
Ru1 C2 B7 B8 141.57(17)
Ru1 C2 B7 B11 -117.53(19)
Ru1 C2 B7 B12 -154.97(16)
Ru1 C2 B11 B6 -107.93(19)
Ru1 C2 B11 B7 115.02(19)
Ru1 C2 B11 B10 -144.46(16)
Ru1 C2 B11 B12 152.35(16)
B2' C1' C3' Ru1 110.78(16)
B2' C1' C3' B4' -137.45(19)
B2' C1' C3' B7' -35.83(16)
B2' C1' C3' B8' -97.54(19)
B2' C1' B4' C3' 38.85(17)
B2' C1' B4' B5' -104.2(2)
B2' C1' B4' B8' -1.6(2)
B2' C1' B4' B9' -65.3(2)
B2' C1' B5' B4' 101.5(2)
B2' C1' B5' B6' -38.59(18)
B2' C1' B5' B9' 62.8(2)
B2' C1' B5' B10' 0.3(2)
B2' C1' B6' B5' 138.6(2)
B2' C1' B6' B10' 99.0(2)
B2' C1' B6' B11' 35.72(17)
B2' C1' C1 B2 -69.2(2)
B2' C1' C1 C3 -1.2(3)
B2' C1' C1 B4 71.0(3)
B2' C1' C1 B5 147.23(19)
B2' C1' C1 B6 -138.65(19)
B2' C3' B4' C1' -35.64(16)
B2' C3' B4' B5' -2.4(2)
B2' C3' B4' B8' 98.21(19)
B2' C3' B4' B9' 61.5(2)
B2' C3' B7' B8' -133.92(19)
B2' C3' B7' B11' -34.28(17)
B2' C3' B7' B12' -97.4(2)
B2' C3' B8' B4' -97.93(18)
B2' C3' B8' B7' 38.91(17)
B2' C3' B8' B9' -61.9(2)
B2' C3' B8' B12' 2.0(2)
B2' B6' B10' B5' 98.94(19)
B2' B6' B10' B9' 61.3(2)
B2' B6' B10' B11' -38.91(17)
B2' B6' B10' B12' -2.0(2)
B2' B6' B11' B7' 33.93(18)
B2' B6' B11' B10' 134.99(19)
B2' B6' B11' B12' 97.53(19)
B2' B7' B8' C3' -40.69(16)
B2' B7' B8' B4' -1.8(2)
B2' B7' B8' B9' 61.5(2)
B2' B7' B8' B12' 98.8(2)
B2' B7' B11' B6' -34.71(19)
B2' B7' B11' B10' -97.3(2)
B2' B7' B11' B12' -135.3(2)
B2' B7' B12' B8' -99.8(2)
B2' B7' B12' B9' -62.3(2)
B2' B7' B12' B10' 0.9(2)
B2' B7' B12' B11' 38.82(18)
B2' B11' B12' B7' -38.21(18)
B2' B11' B12' B8' -1.5(3)
B2' B11' B12' B9' 62.5(2)
B2' B11' B12' B10' 99.6(2)
P2 C111 C112 C113 178.54(17)
P2 C111 C116 C115 -178.87(18)
P2 C121 C122 C123 173.6(2)
P2 C121 C126 C125 -174.24(17)
P2 C131 C132 C133 -177.57(16)
P2 C131 C136 C135 176.31(16)
C2' C1' B3' Ru1 110.78(16)
C2' C1' B3' B4' -137.45(19)
C2' C1' B3' B7' -35.83(16)
C2' C1' B3' B8' -97.54(19)
C2' C1' B4' B3' 38.85(17)
C2' C1' B4' B5' -104.2(2)
C2' C1' B4' B8' -1.6(2)
C2' C1' B4' B9' -65.3(2)
C2' C1' B5' B4' 101.5(2)
C2' C1' B5' B6' -38.59(18)
C2' C1' B5' B9' 62.8(2)
C2' C1' B5' B10' 0.3(2)
C2' C1' B6' B5' 138.6(2)
C2' C1' B6' B10' 99.0(2)
C2' C1' B6' B11' 35.72(17)
C2' C1' C1 C2 -69.2(2)
C2' C1' C1 B3 -1.2(3)
C2' C1' C1 B4 71.0(3)
C2' C1' C1 B5 147.23(19)
C2' C1' C1 B6 -138.65(19)
C2' B3' B4' C1' -35.64(16)
C2' B3' B4' B5' -2.4(2)
C2' B3' B4' B8' 98.21(19)
C2' B3' B4' B9' 61.5(2)
C2' B3' B7' B8' -133.92(19)
C2' B3' B7' B11' -34.28(17)
C2' B3' B7' B12' -97.4(2)
C2' B3' B8' B4' -97.93(18)
C2' B3' B8' B7' 38.91(17)
C2' B3' B8' B9' -61.9(2)
C2' B3' B8' B12' 2.0(2)
C2' B6' B10' B5' 98.94(19)
C2' B6' B10' B9' 61.3(2)
C2' B6' B10' B11' -38.91(17)
C2' B6' B10' B12' -2.0(2)
C2' B6' B11' B7' 33.93(18)
C2' B6' B11' B10' 134.99(19)
C2' B6' B11' B12' 97.53(19)
C2' B7' B8' B3' -40.69(16)
C2' B7' B8' B4' -1.8(2)
C2' B7' B8' B9' 61.5(2)
C2' B7' B8' B12' 98.8(2)
C2' B7' B11' B6' -34.71(19)
C2' B7' B11' B10' -97.3(2)
C2' B7' B11' B12' -135.3(2)
C2' B7' B12' B8' -99.8(2)
C2' B7' B12' B9' -62.3(2)
C2' B7' B12' B10' 0.9(2)
C2' B7' B12' B11' 38.82(18)
C2' B11' B12' B7' -38.21(18)
C2' B11' B12' B8' -1.5(3)
C2' B11' B12' B9' 62.5(2)
C2' B11' B12' B10' 99.6(2)
B3' C1' C2' B6' 144.56(19)
B3' C1' C2' B7' 39.21(17)
B3' C1' C2' B11' 106.6(2)
B3' C1' B4' B5' -143.1(2)
B3' C1' B4' B8' -40.42(16)
B3' C1' B4' B9' -104.2(2)
B3' C1' B5' B4' 34.93(18)
B3' C1' B5' B6' -105.2(2)
B3' C1' B5' B9' -3.8(2)
B3' C1' B5' B10' -66.3(2)
B3' C1' B6' C2' -33.63(17)
B3' C1' B6' B5' 104.9(2)
B3' C1' B6' B10' 65.3(2)
B3' C1' B6' B11' 2.1(2)
B3' C1' C1 C2 -0.3(2)
B3' C1' C1 B3 67.7(2)
B3' C1' C1 B4 139.91(19)
B3' C1' C1 B5 -143.85(18)
B3' C1' C1 B6 -69.7(2)
B3' C2' B6' C1' 33.94(18)
B3' C2' B6' B5' -2.1(3)
B3' C2' B6' B10' -65.0(2)
B3' C2' B6' B11' -104.8(2)
B3' C2' B7' B8' 40.27(16)
B3' C2' B7' B11' 141.89(19)
B3' C2' B7' B12' 103.03(19)
B3' C2' B11' B6' 105.0(2)
B3' C2' B11' B7' -36.28(18)
B3' C2' B11' B10' 65.9(2)
B3' C2' B11' B12' 3.0(3)
B3' B4' B5' C1' -33.98(18)
B3' B4' B5' B6' 1.3(3)
B3' B4' B5' B9' 101.5(2)
B3' B4' B5' B10' 63.5(2)
B3' B4' B8' B7' -38.83(17)
B3' B4' B8' B9' -139.96(18)
B3' B4' B8' B12' -102.85(19)
B3' B4' B9' B5' -102.4(2)
B3' B4' B9' B8' 36.16(17)
B3' B4' B9' B10' -64.2(2)
B3' B4' B9' B12' -0.6(3)
B3' B7' B8' B4' 38.84(17)
B3' B7' B8' B9' 102.2(2)
B3' B7' B8' B12' 139.5(2)
B3' B7' B11' C2' 34.80(17)
B3' B7' B11' B6' 0.1(3)
B3' B7' B11' B10' -62.5(2)
B3' B7' B11' B12' -100.5(2)
B3' B7' B12' B8' -36.25(18)
B3' B7' B12' B9' 1.2(3)
B3' B7' B12' B10' 64.5(2)
B3' B7' B12' B11' 102.3(2)
B3' B8' B9' B4' -36.40(17)
B3' B8' B9' B5' 1.0(3)
B3' B8' B9' B10' 64.6(2)
B3' B8' B9' B12' 102.0(2)
B3' B8' B12' B7' 36.87(18)
B3' B8' B12' B9' -101.4(2)
B3' B8' B12' B10' -64.1(2)
B3' B8' B12' B11' -0.4(3)
C3' C1' B2' B6' 144.56(19)
C3' C1' B2' B7' 39.21(17)
C3' C1' B2' B11' 106.6(2)
C3' C1' B4' B5' -143.1(2)
C3' C1' B4' B8' -40.42(16)
C3' C1' B4' B9' -104.2(2)
C3' C1' B5' B4' 34.93(18)
C3' C1' B5' B6' -105.2(2)
C3' C1' B5' B9' -3.8(2)
C3' C1' B5' B10' -66.3(2)
C3' C1' B6' B2' -33.63(17)
C3' C1' B6' B5' 104.9(2)
C3' C1' B6' B10' 65.3(2)
C3' C1' B6' B11' 2.1(2)
C3' C1' C1 B2 -0.3(2)
C3' C1' C1 C3 67.7(2)
C3' C1' C1 B4 139.91(19)
C3' C1' C1 B5 -143.85(18)
C3' C1' C1 B6 -69.7(2)
C3' B2' B6' C1' 33.94(18)
C3' B2' B6' B5' -2.1(3)
C3' B2' B6' B10' -65.0(2)
C3' B2' B6' B11' -104.8(2)
C3' B2' B7' B8' 40.27(16)
C3' B2' B7' B11' 141.89(19)
C3' B2' B7' B12' 103.03(19)
C3' B2' B11' B6' 105.0(2)
C3' B2' B11' B7' -36.28(18)
C3' B2' B11' B10' 65.9(2)
C3' B2' B11' B12' 3.0(3)
C3' B4' B5' C1' -33.98(18)
C3' B4' B5' B6' 1.3(3)
C3' B4' B5' B9' 101.5(2)
C3' B4' B5' B10' 63.5(2)
C3' B4' B8' B7' -38.83(17)
C3' B4' B8' B9' -139.96(18)
C3' B4' B8' B12' -102.85(19)
C3' B4' B9' B5' -102.4(2)
C3' B4' B9' B8' 36.16(17)
C3' B4' B9' B10' -64.2(2)
C3' B4' B9' B12' -0.6(3)
C3' B7' B8' B4' 38.84(17)
C3' B7' B8' B9' 102.2(2)
C3' B7' B8' B12' 139.5(2)
C3' B7' B11' B2' 34.80(17)
C3' B7' B11' B6' 0.1(3)
C3' B7' B11' B10' -62.5(2)
C3' B7' B11' B12' -100.5(2)
C3' B7' B12' B8' -36.25(18)
C3' B7' B12' B9' 1.2(3)
C3' B7' B12' B10' 64.5(2)
C3' B7' B12' B11' 102.3(2)
C3' B8' B9' B4' -36.40(17)
C3' B8' B9' B5' 1.0(3)
C3' B8' B9' B10' 64.6(2)
C3' B8' B9' B12' 102.0(2)
C3' B8' B12' B7' 36.87(18)
C3' B8' B12' B9' -101.4(2)
C3' B8' B12' B10' -64.1(2)
C3' B8' B12' B11' -0.4(3)
B4' C1' B2' C3' -38.78(17)
B4' C1' B2' B6' 105.8(2)
B4' C1' B2' B7' 0.4(2)
B4' C1' B2' B11' 67.8(2)
B4' C1' C2' B3' -38.78(17)
B4' C1' C2' B6' 105.8(2)
B4' C1' C2' B7' 0.4(2)
B4' C1' C2' B11' 67.8(2)
B4' C1' B3' Ru1 -111.77(17)
B4' C1' B3' C2' 137.45(19)
B4' C1' B3' B7' 101.62(18)
B4' C1' B3' B8' 39.91(17)
B4' C1' C3' Ru1 -111.77(17)
B4' C1' C3' B2' 137.45(19)
B4' C1' C3' B7' 101.62(18)
B4' C1' C3' B8' 39.91(17)
B4' C1' B5' B6' -140.1(2)
B4' C1' B5' B9' -38.70(18)
B4' C1' B5' B10' -101.2(2)
B4' C1' B6' B2' -100.5(2)
B4' C1' B6' C2' -100.5(2)
B4' C1' B6' B5' 38.1(2)
B4' C1' B6' B10' -1.5(3)
B4' C1' B6' B11' -64.8(2)
B4' C1' C1 B2 68.9(2)
B4' C1' C1 C2 68.9(2)
B4' C1' C1 C3 136.98(19)
B4' C1' C1 B3 136.98(19)
B4' C1' C1 B4 -150.8(2)
B4' C1' C1 B5 -74.6(3)
B4' C1' C1 B6 -0.5(3)
B4' B3' B7' C2' 95.83(18)
B4' B3' B7' B8' -38.08(17)
B4' B3' B7' B11' 61.6(2)
B4' B3' B7' B12' -1.6(2)
B4' B3' B8' B7' 136.84(19)
B4' B3' B8' B9' 36.06(17)
B4' B3' B8' B12' 100.0(2)
B4' C3' B7' B2' 95.83(18)
B4' C3' B7' B8' -38.08(17)
B4' C3' B7' B11' 61.6(2)
B4' C3' B7' B12' -1.6(2)
B4' C3' B8' B7' 136.84(19)
B4' C3' B8' B9' 36.06(17)
B4' C3' B8' B12' 100.0(2)
B4' B5' B6' C1' -34.96(18)
B4' B5' B6' B2' 0.4(3)
B4' B5' B6' C2' 0.4(3)
B4' B5' B6' B10' 100.2(2)
B4' B5' B6' B11' 62.0(2)
B4' B5' B9' B8' -36.67(18)
B4' B5' B9' B10' -137.3(2)
B4' B5' B9' B12' -99.8(2)
B4' B5' B10' B6' -100.1(2)
B4' B5' B10' B9' 37.69(18)
B4' B5' B10' B11' -62.3(2)
B4' B5' B10' B12' 0.4(2)
B4' B8' B9' B5' 37.44(18)
B4' B8' B9' B10' 101.0(2)
B4' B8' B9' B12' 138.4(2)
B4' B8' B12' B7' 101.2(2)
B4' B8' B12' B9' -37.06(19)
B4' B8' B12' B10' 0.2(2)
B4' B8' B12' B11' 64.0(2)
B4' B9' B10' B5' -38.56(19)
B4' B9' B10' B6' -0.6(3)
B4' B9' B10' B11' 62.8(3)
B4' B9' B10' B12' 99.6(2)
B4' B9' B12' B7' -0.4(3)
B4' B9' B12' B8' 36.57(18)
B4' B9' B12' B10' -101.7(2)
B4' B9' B12' B11' -64.3(2)
B5' C1' B2' C3' -105.92(19)
B5' C1' B2' B6' 38.64(18)
B5' C1' B2' B7' -66.7(2)
B5' C1' B2' B11' 0.7(2)
B5' C1' C2' B3' -105.92(19)
B5' C1' C2' B6' 38.64(18)
B5' C1' C2' B7' -66.7(2)
B5' C1' C2' B11' 0.7(2)
B5' C1' B3' Ru1 -147.32(15)
B5' C1' B3' C2' 101.9(2)
B5' C1' B3' B4' -35.55(18)
B5' C1' B3' B7' 66.1(2)
B5' C1' B3' B8' 4.4(2)
B5' C1' C3' Ru1 -147.32(15)
B5' C1' C3' B2' 101.9(2)
B5' C1' C3' B4' -35.55(18)
B5' C1' C3' B7' 66.1(2)
B5' C1' C3' B8' 4.4(2)
B5' C1' B4' B3' 143.1(2)
B5' C1' B4' C3' 143.1(2)
B5' C1' B4' B8' 102.6(2)
B5' C1' B4' B9' 38.87(19)
B5' C1' B6' B2' -138.6(2)
B5' C1' B6' C2' -138.6(2)
B5' C1' B6' B10' -39.59(19)
B5' C1' B6' B11' -102.9(2)
B5' C1' C1 B2 144.07(18)
B5' C1' C1 C2 144.07(18)
B5' C1' C1 C3 -147.87(19)
B5' C1' C1 B3 -147.87(19)
B5' C1' C1 B4 -75.7(3)
B5' C1' C1 B5 0.5(3)
B5' C1' C1 B6 74.7(2)
B5' B4' B8' B3' 102.87(19)
B5' B4' B8' C3' 102.87(19)
B5' B4' B8' B7' 64.0(2)
B5' B4' B8' B9' -37.10(18)
B5' B4' B8' B12' 0.0(2)
B5' B4' B9' B8' 138.6(2)
B5' B4' B9' B10' 38.21(19)
B5' B4' B9' B12' 101.8(2)
B5' B6' B10' B9' -37.62(19)
B5' B6' B10' B11' -137.84(19)
B5' B6' B10' B12' -100.9(2)
B5' B6' B11' B2' -97.00(19)
B5' B6' B11' C2' -97.00(19)
B5' B6' B11' B7' -63.1(2)
B5' B6' B11' B10' 37.99(17)
B5' B6' B11' B12' 0.5(2)
B5' B9' B10' B6' 37.91(19)
B5' B9' B10' B11' 101.4(2)
B5' B9' B10' B12' 138.2(2)
B5' B9' B12' B7' 63.8(2)
B5' B9' B12' B8' 100.8(2)
B5' B9' B12' B10' -37.47(18)
B5' B9' B12' B11' -0.1(2)
B5' B10' B11' B2' 1.5(3)
B5' B10' B11' C2' 1.5(3)
B5' B10' B11' B6' -37.96(19)
B5' B10' B11' B7' 62.4(3)
B5' B10' B11' B12' 100.3(2)
B5' B10' B12' B7' -63.1(2)
B5' B10' B12' B8' -0.4(3)
B5' B10' B12' B9' 37.24(18)
B5' B10' B12' B11' -101.1(2)
B6' C1' B2' C3' -144.56(19)
B6' C1' B2' B7' -105.4(2)
B6' C1' B2' B11' -37.97(18)
B6' C1' C2' B3' -144.56(19)
B6' C1' C2' B7' -105.4(2)
B6' C1' C2' B11' -37.97(18)
B6' C1' B3' Ru1 144.60(15)
B6' C1' B3' C2' 33.82(18)
B6' C1' B3' B4' -103.6(2)
B6' C1' B3' B7' -2.0(2)
B6' C1' B3' B8' -63.7(2)
B6' C1' C3' Ru1 144.60(15)
B6' C1' C3' B2' 33.82(18)
B6' C1' C3' B4' -103.6(2)
B6' C1' C3' B7' -2.0(2)
B6' C1' C3' B8' -63.7(2)
B6' C1' B4' B3' 105.3(2)
B6' C1' B4' C3' 105.3(2)
B6' C1' B4' B5' -37.73(19)
B6' C1' B4' B8' 64.9(2)
B6' C1' B4' B9' 1.1(3)
B6' C1' B5' B4' 140.1(2)
B6' C1' B5' B9' 101.4(2)
B6' C1' B5' B10' 38.89(18)
B6' C1' C1 B2 -141.41(18)
B6' C1' C1 C2 -141.41(18)
B6' C1' C1 C3 -73.3(2)
B6' C1' C1 B3 -73.3(2)
B6' C1' C1 B4 -1.2(3)
B6' C1' C1 B5 75.1(3)
B6' C1' C1 B6 149.18(19)
B6' B2' C3' C1' -33.49(18)
B6' B2' C3' Ru1 -133.50(18)
B6' B2' C3' B4' 2.8(3)
B6' B2' C3' B7' 104.3(2)
B6' B2' C3' B8' 64.4(2)
B6' B2' B7' C3' -105.3(2)
B6' B2' B7' B8' -65.1(2)
B6' B2' B7' B11' 36.55(18)
B6' B2' B7' B12' -2.3(2)
B6' B2' B11' B7' -141.3(2)
B6' B2' B11' B10' -39.08(18)
B6' B2' B11' B12' -102.0(2)
B6' C2' B3' C1' -33.49(18)
B6' C2' B3' Ru1 -133.50(18)
B6' C2' B3' B4' 2.8(3)
B6' C2' B3' B7' 104.3(2)
B6' C2' B3' B8' 64.4(2)
B6' C2' B7' B3' -105.3(2)
B6' C2' B7' B8' -65.1(2)
B6' C2' B7' B11' 36.55(18)
B6' C2' B7' B12' -2.3(2)
B6' C2' B11' B7' -141.3(2)
B6' C2' B11' B10' -39.08(18)
B6' C2' B11' B12' -102.0(2)
B6' B5' B9' B4' 100.19(19)
B6' B5' B9' B8' 63.5(2)
B6' B5' B9' B10' -37.14(17)
B6' B5' B9' B12' 0.4(2)
B6' B5' B10' B9' 137.8(2)
B6' B5' B10' B11' 37.81(18)
B6' B5' B10' B12' 100.5(2)
B6' B10' B11' B2' 39.47(17)
B6' B10' B11' C2' 39.47(17)
B6' B10' B11' B7' 100.4(2)
B6' B10' B11' B12' 138.26(19)
B6' B10' B12' B7' 0.7(2)
B6' B10' B12' B8' 63.5(2)
B6' B10' B12' B9' 101.1(2)
B6' B10' B12' B11' -37.28(18)
B6' B11' B12' B7' -101.0(2)
B6' B11' B12' B8' -64.2(2)
B6' B11' B12' B9' -0.3(2)
B6' B11' B12' B10' 36.88(17)
B7' B2' C3' C1' -137.75(19)
B7' B2' C3' Ru1 122.25(18)
B7' B2' C3' B4' -101.47(19)
B7' B2' C3' B8' -39.86(18)
B7' B2' B6' C1' 101.7(2)
B7' B2' B6' B5' 65.7(2)
B7' B2' B6' B10' 2.8(3)
B7' B2' B6' B11' -37.10(19)
B7' B2' B11' B6' 141.3(2)
B7' B2' B11' B10' 102.2(2)
B7' B2' B11' B12' 39.24(18)
B7' C2' B3' C1' -137.75(19)
B7' C2' B3' Ru1 122.25(18)
B7' C2' B3' B4' -101.47(19)
B7' C2' B3' B8' -39.86(18)
B7' C2' B6' C1' 101.7(2)
B7' C2' B6' B5' 65.7(2)
B7' C2' B6' B10' 2.8(3)
B7' C2' B6' B11' -37.10(19)
B7' C2' B11' B6' 141.3(2)
B7' C2' B11' B10' 102.2(2)
B7' C2' B11' B12' 39.24(18)
B7' B3' B4' C1' -95.72(17)
B7' B3' B4' B5' -62.5(2)
B7' B3' B4' B8' 38.12(17)
B7' B3' B4' B9' 1.4(2)
B7' B3' B8' B4' -136.84(19)
B7' B3' B8' B9' -100.8(2)
B7' B3' B8' B12' -36.86(19)
B7' C3' B4' C1' -95.72(17)
B7' C3' B4' B5' -62.5(2)
B7' C3' B4' B8' 38.12(17)
B7' C3' B4' B9' 1.4(2)
B7' C3' B8' B4' -136.84(19)
B7' C3' B8' B9' -100.8(2)
B7' C3' B8' B12' -36.86(19)
B7' B8' B9' B4' -100.8(2)
B7' B8' B9' B5' -63.3(2)
B7' B8' B9' B10' 0.2(3)
B7' B8' B9' B12' 37.65(19)
B7' B8' B12' B9' -138.3(2)
B7' B8' B12' B10' -101.0(2)
B7' B8' B12' B11' -37.25(19)
B7' B11' B12' B8' 36.72(19)
B7' B11' B12' B9' 100.7(2)
B7' B11' B12' B10' 137.8(2)
B8' B3' B4' C1' -133.84(18)
B8' B3' B4' B5' -100.6(2)
B8' B3' B4' B9' -36.73(18)
B8' B3' B7' C2' 133.92(19)
B8' B3' B7' B11' 99.6(2)
B8' B3' B7' B12' 36.47(18)
B8' C3' B4' C1' -133.84(18)
B8' C3' B4' B5' -100.6(2)
B8' C3' B4' B9' -36.73(18)
B8' C3' B7' B2' 133.92(19)
B8' C3' B7' B11' 99.6(2)
B8' C3' B7' B12' 36.47(18)
B8' B4' B5' C1' -97.8(2)
B8' B4' B5' B6' -62.5(2)
B8' B4' B5' B9' 37.73(19)
B8' B4' B5' B10' -0.2(2)
B8' B4' B9' B5' -138.6(2)
B8' B4' B9' B10' -100.4(2)
B8' B4' B9' B12' -36.79(18)
B8' B7' B11' B2' 98.2(2)
B8' B7' B11' C2' 98.2(2)
B8' B7' B11' B6' 63.5(2)
B8' B7' B11' B10' 0.9(3)
B8' B7' B11' B12' -37.09(19)
B8' B7' B12' B9' 37.50(19)
B8' B7' B12' B10' 100.7(2)
B8' B7' B12' B11' 138.6(2)
B8' B9' B10' B5' -101.1(2)
B8' B9' B10' B6' -63.2(3)
B8' B9' B10' B11' 0.3(3)
B8' B9' B10' B12' 37.14(19)
B8' B9' B12' B7' -36.95(18)
B8' B9' B12' B10' -138.2(2)
B8' B9' B12' B11' -100.9(2)
B9' B4' B5' C1' -135.5(2)
B9' B4' B5' B6' -100.2(2)
B9' B4' B5' B10' -37.97(18)
B9' B4' B8' B3' 139.96(18)
B9' B4' B8' C3' 139.96(18)
B9' B4' B8' B7' 101.1(2)
B9' B4' B8' B12' 37.11(18)
B9' B5' B6' C1' -97.5(2)
B9' B5' B6' B2' -62.2(2)
B9' B5' B6' C2' -62.2(2)
B9' B5' B6' B10' 37.56(18)
B9' B5' B6' B11' -0.6(2)
B9' B5' B10' B6' -137.8(2)
B9' B5' B10' B11' -100.0(2)
B9' B5' B10' B12' -37.31(19)
B9' B8' B12' B7' 138.3(2)
B9' B8' B12' B10' 37.28(19)
B9' B8' B12' B11' 101.0(2)
B9' B10' B11' B2' -61.7(3)
B9' B10' B11' C2' -61.7(3)
B9' B10' B11' B6' -101.1(2)
B9' B10' B11' B7' -0.7(3)
B9' B10' B11' B12' 37.1(2)
B9' B10' B12' B7' -100.4(2)
B9' B10' B12' B8' -37.61(18)
B9' B10' B12' B11' -138.3(2)
B10' B5' B6' C1' -135.1(2)
B10' B5' B6' B2' -99.7(2)
B10' B5' B6' C2' -99.7(2)
B10' B5' B6' B11' -38.15(18)
B10' B5' B9' B4' 137.3(2)
B10' B5' B9' B8' 100.7(2)
B10' B5' B9' B12' 37.56(18)
B10' B6' B11' B2' -134.99(19)
B10' B6' B11' C2' -134.99(19)
B10' B6' B11' B7' -101.1(2)
B10' B6' B11' B12' -37.46(17)
B10' B9' B12' B7' 101.3(2)
B10' B9' B12' B8' 138.2(2)
B10' B9' B12' B11' 37.37(18)
B10' B11' B12' B7' -137.8(2)
B10' B11' B12' B8' -101.1(2)
B10' B11' B12' B9' -37.15(18)
B11' B2' C3' C1' -101.0(2)
B11' B2' C3' Ru1 158.95(16)
B11' B2' C3' B4' -64.8(2)
B11' B2' C3' B7' 36.70(19)
B11' B2' C3' B8' -3.2(2)
B11' B2' B6' C1' 138.77(19)
B11' B2' B6' B5' 102.8(2)
B11' B2' B6' B10' 39.87(18)
B11' B2' B7' C3' -141.89(19)
B11' B2' B7' B8' -101.6(2)
B11' B2' B7' B12' -38.86(17)
B11' C2' B3' C1' -101.0(2)
B11' C2' B3' Ru1 158.95(16)
B11' C2' B3' B4' -64.8(2)
B11' C2' B3' B7' 36.70(19)
B11' C2' B3' B8' -3.2(2)
B11' C2' B6' C1' 138.77(19)
B11' C2' B6' B5' 102.8(2)
B11' C2' B6' B10' 39.87(18)
B11' C2' B7' B3' -141.89(19)
B11' C2' B7' B8' -101.6(2)
B11' C2' B7' B12' -38.86(17)
B11' B6' B10' B5' 137.84(19)
B11' B6' B10' B9' 100.2(2)
B11' B6' B10' B12' 36.90(17)
B11' B7' B8' B3' -102.8(2)
B11' B7' B8' C3' -102.8(2)
B11' B7' B8' B4' -64.0(2)
B11' B7' B8' B9' -0.7(3)
B11' B7' B8' B12' 36.7(2)
B11' B7' B12' B8' -138.6(2)
B11' B7' B12' B9' -101.1(2)
B11' B7' B12' B10' -37.88(18)
B11' B10' B12' B7' 37.98(18)
B11' B10' B12' B8' 100.7(2)
B11' B10' B12' B9' 138.3(2)
B12' B7' B8' B3' -139.5(2)
B12' B7' B8' C3' -139.5(2)
B12' B7' B8' B4' -100.7(2)
B12' B7' B8' B9' -37.4(2)
B12' B7' B11' B2' 135.3(2)
B12' B7' B11' C2' 135.3(2)
B12' B7' B11' B6' 100.6(2)
B12' B7' B11' B10' 38.0(2)
B12' B8' B9' B4' -138.4(2)
B12' B8' B9' B5' -101.0(2)
B12' B8' B9' B10' -37.4(2)
B12' B9' B10' B5' -138.2(2)
B12' B9' B10' B6' -100.3(2)
B12' B9' B10' B11' -36.8(2)
B12' B10' B11' B2' -98.78(19)
B12' B10' B11' C2' -98.78(19)
B12' B10' B11' B6' -138.26(19)
B12' B10' B11' B7' -37.86(19)
C111 P2 C121 C122 16.8(2)
C111 P2 C121 C126 -168.03(17)
C111 P2 C131 C132 115.34(18)
C111 P2 C131 C136 -60.74(18)
C111 C112 C113 C114 0.0(3)
C112 C111 C116 C115 -1.0(3)
C112 C113 C114 C115 -0.6(4)
C113 C114 C115 C116 0.3(4)
C114 C115 C116 C111 0.5(4)
C116 C111 C112 C113 0.8(3)
C121 P2 C111 C112 -98.3(2)
C121 P2 C111 C116 79.52(19)
C121 P2 C131 C132 7.3(2)
C121 P2 C131 C136 -168.74(16)
C121 C122 C123 C124 1.2(4)
C122 C121 C126 C125 1.1(3)
C122 C123 C124 C125 0.0(4)
C123 C124 C125 C126 -0.7(4)
C124 C125 C126 C121 0.2(3)
C126 C121 C122 C123 -1.7(4)
C131 P2 C111 C112 151.69(18)
C131 P2 C111 C116 -30.5(2)
C131 P2 C121 C122 122.28(19)
C131 P2 C121 C126 -62.50(19)
C131 C132 C133 C134 1.6(3)
C132 C131 C136 C135 0.0(3)
C132 C133 C134 C135 -0.1(3)
C133 C134 C135 C136 -1.5(3)
C134 C135 C136 C131 1.5(3)
C136 C131 C132 C133 -1.6(3)
C1 C1' B2' C3' 103.56(19)
C1 C1' B2' B6' -111.9(2)
C1 C1' B2' B7' 142.77(19)
C1 C1' B2' B11' -149.85(18)
C1 C1' C2' B3' 103.56(19)
C1 C1' C2' B6' -111.9(2)
C1 C1' C2' B7' 142.77(19)
C1 C1' C2' B11' -149.85(18)
C1 C1' B3' Ru1 0.6(2)
C1 C1' B3' C2' -110.2(2)
C1 C1' B3' B4' 112.4(2)
C1 C1' B3' B7' -146.00(18)
C1 C1' B3' B8' 152.30(18)
C1 C1' C3' Ru1 0.6(2)
C1 C1' C3' B2' -110.2(2)
C1 C1' C3' B4' 112.4(2)
C1 C1' C3' B7' -146.00(18)
C1 C1' C3' B8' 152.30(18)
C1 C1' B4' B3' -102.6(2)
C1 C1' B4' C3' -102.6(2)
C1 C1' B4' B5' 114.3(2)
C1 C1' B4' B8' -143.06(19)
C1 C1' B4' B9' 153.2(2)
C1 C1' B5' B4' -109.7(2)
C1 C1' B5' B6' 110.2(2)
C1 C1' B5' B9' -148.40(19)
C1 C1' B5' B10' 149.1(2)
C1 C1' B6' B2' 107.7(2)
C1 C1' B6' C2' 107.7(2)
C1 C1' B6' B5' -113.7(2)
C1 C1' B6' B10' -153.3(2)
C1 C1' B6' B11' 143.4(2)
C1 B2 C3 B4 33.88(18)
C1 B2 C3 B7 137.69(19)
C1 B2 C3 B8 100.5(2)
C1 B2 B6 B5 -33.99(18)
C1 B2 B6 B10 -98.86(19)
C1 B2 B6 B11 -136.45(17)
C1 B2 B7 C3 -36.57(16)
C1 B2 B7 B8 -1.5(2)
C1 B2 B7 B11 99.36(17)
C1 B2 B7 B12 61.9(2)
C1 B2 B11 B6 37.63(15)
C1 B2 B11 B7 -99.41(17)
C1 B2 B11 B10 1.1(2)
C1 B2 B11 B12 -62.1(2)
C1 C2 B3 B4 33.88(18)
C1 C2 B3 B7 137.69(19)
C1 C2 B3 B8 100.5(2)
C1 C2 B6 B5 -33.99(18)
C1 C2 B6 B10 -98.86(19)
C1 C2 B6 B11 -136.45(17)
C1 C2 B7 B3 -36.57(16)
C1 C2 B7 B8 -1.5(2)
C1 C2 B7 B11 99.36(17)
C1 C2 B7 B12 61.9(2)
C1 C2 B11 B6 37.63(15)
C1 C2 B11 B7 -99.41(17)
C1 C2 B11 B10 1.1(2)
C1 C2 B11 B12 -62.1(2)
C1 C3 B4 B5 35.50(18)
C1 C3 B4 B8 137.30(19)
C1 C3 B4 B9 98.49(19)
C1 C3 B7 B2 38.33(16)
C1 C3 B7 B8 -102.2(2)
C1 C3 B7 B11 -0.7(2)
C1 C3 B7 B12 -64.0(2)
C1 C3 B8 B4 -38.86(17)
C1 C3 B8 B7 101.9(2)
C1 C3 B8 B9 0.0(2)
C1 C3 B8 B12 63.4(2)
C1 B3 B4 B5 35.50(18)
C1 B3 B4 B8 137.30(19)
C1 B3 B4 B9 98.49(19)
C1 B3 B7 C2 38.33(16)
C1 B3 B7 B8 -102.2(2)
C1 B3 B7 B11 -0.7(2)
C1 B3 B7 B12 -64.0(2)
C1 B3 B8 B4 -38.86(17)
C1 B3 B8 B7 101.9(2)
C1 B3 B8 B9 0.0(2)
C1 B3 B8 B12 63.4(2)
C1 B4 B5 B6 34.99(18)
C1 B4 B5 B9 134.7(2)
C1 B4 B5 B10 97.5(2)
C1 B4 B8 C3 36.44(17)
C1 B4 B8 B3 36.44(17)
C1 B4 B8 B7 1.5(2)
C1 B4 B8 B9 -99.51(19)
C1 B4 B8 B12 -62.6(2)
C1 B4 B9 B5 -39.09(17)
C1 B4 B9 B8 98.41(19)
C1 B4 B9 B10 -1.7(3)
C1 B4 B9 B12 61.8(2)
C1 B5 B6 B2 33.96(17)
C1 B5 B6 C2 33.96(17)
C1 B5 B6 B10 135.7(2)
C1 B5 B6 B11 98.2(2)
C1 B5 B9 B4 39.49(17)
C1 B5 B9 B8 1.6(2)
C1 B5 B9 B10 -98.7(2)
C1 B5 B9 B12 -61.8(2)
C1 B5 B10 B6 -38.13(16)
C1 B5 B10 B9 99.3(2)
C1 B5 B10 B11 -1.7(2)
C1 B5 B10 B12 62.1(2)
C1 B6 B10 B5 39.06(17)
C1 B6 B10 B9 1.1(3)
C1 B6 B10 B11 -100.10(19)
C1 B6 B10 B12 -62.5(2)
C1 B6 B11 B2 -38.32(15)
C1 B6 B11 C2 -38.32(15)
C1 B6 B11 B7 -0.2(2)
C1 B6 B11 B10 100.49(19)
C1 B6 B11 B12 63.3(2)
B2 C1 C3 B4 -143.7(2)
B2 C1 C3 B7 -38.62(16)
B2 C1 C3 B8 -104.6(2)
B2 C1 B4 C3 34.15(18)
B2 C1 B4 B5 -105.0(2)
B2 C1 B4 B8 -2.6(2)
B2 C1 B4 B9 -65.1(2)
B2 C1 B5 B4 104.24(19)
B2 C1 B5 B6 -35.93(17)
B2 C1 B5 B9 64.8(2)
B2 C1 B5 B10 2.5(2)
B2 C1 B6 B5 142.30(19)
B2 C1 B6 B10 102.7(2)
B2 C1 B6 B11 38.58(16)
B2 C3 B4 C1 -33.76(18)
B2 C3 B4 B5 1.7(3)
B2 C3 B4 B8 103.5(2)
B2 C3 B4 B9 64.7(2)
B2 C3 B7 B8 -140.49(19)
B2 C3 B7 B11 -38.99(16)
B2 C3 B7 B12 -102.30(18)
B2 C3 B8 B4 -103.9(2)
B2 C3 B8 B7 36.86(17)
B2 C3 B8 B9 -65.0(2)
B2 C3 B8 B12 -1.7(3)
B2 B6 B10 B5 102.0(2)
B2 B6 B10 B9 64.0(2)
B2 B6 B10 B11 -37.18(17)
B2 B6 B10 B12 0.4(2)
B2 B6 B11 B7 38.10(16)
B2 B6 B11 B10 138.82(18)
B2 B6 B11 B12 101.60(19)
B2 B7 B8 C3 -35.32(17)
B2 B7 B8 B4 0.0(2)
B2 B7 B8 B9 63.5(2)
B2 B7 B8 B12 101.4(2)
B2 B7 B11 B6 -38.28(16)
B2 B7 B11 B10 -100.8(2)
B2 B7 B11 B12 -138.49(19)
B2 B7 B12 B8 -100.7(2)
B2 B7 B12 B9 -63.4(2)
B2 B7 B12 B10 -0.3(2)
B2 B7 B12 B11 37.30(17)
B2 B11 B12 B7 -37.09(18)
B2 B11 B12 B8 0.1(3)
B2 B11 B12 B9 63.0(2)
B2 B11 B12 B10 100.5(2)
C2 C1 B3 B4 -143.7(2)
C2 C1 B3 B7 -38.62(16)
C2 C1 B3 B8 -104.6(2)
C2 C1 B4 B3 34.15(18)
C2 C1 B4 B5 -105.0(2)
C2 C1 B4 B8 -2.6(2)
C2 C1 B4 B9 -65.1(2)
C2 C1 B5 B4 104.24(19)
C2 C1 B5 B6 -35.93(17)
C2 C1 B5 B9 64.8(2)
C2 C1 B5 B10 2.5(2)
C2 C1 B6 B5 142.30(19)
C2 C1 B6 B10 102.7(2)
C2 C1 B6 B11 38.58(16)
C2 B3 B4 C1 -33.76(18)
C2 B3 B4 B5 1.7(3)
C2 B3 B4 B8 103.5(2)
C2 B3 B4 B9 64.7(2)
C2 B3 B7 B8 -140.49(19)
C2 B3 B7 B11 -38.99(16)
C2 B3 B7 B12 -102.30(18)
C2 B3 B8 B4 -103.9(2)
C2 B3 B8 B7 36.86(17)
C2 B3 B8 B9 -65.0(2)
C2 B3 B8 B12 -1.7(3)
C2 B6 B10 B5 102.0(2)
C2 B6 B10 B9 64.0(2)
C2 B6 B10 B11 -37.18(17)
C2 B6 B10 B12 0.4(2)
C2 B6 B11 B7 38.10(16)
C2 B6 B11 B10 138.82(18)
C2 B6 B11 B12 101.60(19)
C2 B7 B8 B3 -35.32(17)
C2 B7 B8 B4 0.0(2)
C2 B7 B8 B9 63.5(2)
C2 B7 B8 B12 101.4(2)
C2 B7 B11 B6 -38.28(16)
C2 B7 B11 B10 -100.8(2)
C2 B7 B11 B12 -138.49(19)
C2 B7 B12 B8 -100.7(2)
C2 B7 B12 B9 -63.4(2)
C2 B7 B12 B10 -0.3(2)
C2 B7 B12 B11 37.30(17)
C2 B11 B12 B7 -37.09(18)
C2 B11 B12 B8 0.1(3)
C2 B11 B12 B9 63.0(2)
C2 B11 B12 B10 100.5(2)
C3 C1 B2 Ru1 -110.35(17)
C3 C1 B2 B6 137.78(19)
C3 C1 B2 B7 36.87(17)
C3 C1 B2 B11 99.60(18)
C3 C1 B4 B5 -139.2(2)
C3 C1 B4 B8 -36.78(18)
C3 C1 B4 B9 -99.3(2)
C3 C1 B5 B4 37.86(18)
C3 C1 B5 B6 -102.31(19)
C3 C1 B5 B9 -1.6(2)
C3 C1 B5 B10 -63.9(2)
C3 C1 B6 B2 -38.76(16)
C3 C1 B6 B5 103.5(2)
C3 C1 B6 B10 63.9(2)
C3 C1 B6 B11 -0.2(2)
C3 B2 B6 C1 36.42(16)
C3 B2 B6 B5 2.4(2)
C3 B2 B6 B10 -62.4(2)
C3 B2 B6 B11 -100.03(18)
C3 B2 B7 B8 35.03(17)
C3 B2 B7 B11 135.93(19)
C3 B2 B7 B12 98.5(2)
C3 B2 B11 B6 98.63(17)
C3 B2 B11 B7 -38.41(16)
C3 B2 B11 B10 62.1(2)
C3 B2 B11 B12 -1.1(2)
C3 B4 B5 C1 -35.14(18)
C3 B4 B5 B6 -0.1(3)
C3 B4 B5 B9 99.5(2)
C3 B4 B5 B10 62.3(2)
C3 B4 B8 B7 -34.90(18)
C3 B4 B8 B9 -135.94(18)
C3 B4 B8 B12 -99.05(19)
C3 B4 B9 B5 -99.40(19)
C3 B4 B9 B8 38.10(16)
C3 B4 B9 B10 -62.0(2)
C3 B4 B9 B12 1.4(2)
C3 B7 B8 B4 35.31(18)
C3 B7 B8 B9 98.8(2)
C3 B7 B8 B12 136.7(2)
C3 B7 B11 B2 38.82(16)
C3 B7 B11 B6 0.5(2)
C3 B7 B11 B10 -62.0(2)
C3 B7 B11 B12 -99.7(2)
C3 B7 B12 B8 -37.79(17)
C3 B7 B12 B9 -0.5(2)
C3 B7 B12 B10 62.5(2)
C3 B7 B12 B11 100.19(19)
C3 B8 B9 B4 -38.99(17)
C3 B8 B9 B5 -1.0(3)
C3 B8 B9 B10 62.3(3)
C3 B8 B9 B12 100.1(2)
C3 B8 B12 B7 37.92(18)
C3 B8 B12 B9 -100.0(2)
C3 B8 B12 B10 -62.2(2)
C3 B8 B12 B11 0.9(3)
B3 C1 C2 Ru1 -110.35(17)
B3 C1 C2 B6 137.78(19)
B3 C1 C2 B7 36.87(17)
B3 C1 C2 B11 99.60(18)
B3 C1 B4 B5 -139.2(2)
B3 C1 B4 B8 -36.78(18)
B3 C1 B4 B9 -99.3(2)
B3 C1 B5 B4 37.86(18)
B3 C1 B5 B6 -102.31(19)
B3 C1 B5 B9 -1.6(2)
B3 C1 B5 B10 -63.9(2)
B3 C1 B6 C2 -38.76(16)
B3 C1 B6 B5 103.5(2)
B3 C1 B6 B10 63.9(2)
B3 C1 B6 B11 -0.2(2)
B3 C2 B6 C1 36.42(16)
B3 C2 B6 B5 2.4(2)
B3 C2 B6 B10 -62.4(2)
B3 C2 B6 B11 -100.03(18)
B3 C2 B7 B8 35.03(17)
B3 C2 B7 B11 135.93(19)
B3 C2 B7 B12 98.5(2)
B3 C2 B11 B6 98.63(17)
B3 C2 B11 B7 -38.41(16)
B3 C2 B11 B10 62.1(2)
B3 C2 B11 B12 -1.1(2)
B3 B4 B5 C1 -35.14(18)
B3 B4 B5 B6 -0.1(3)
B3 B4 B5 B9 99.5(2)
B3 B4 B5 B10 62.3(2)
B3 B4 B8 B7 -34.90(18)
B3 B4 B8 B9 -135.94(18)
B3 B4 B8 B12 -99.05(19)
B3 B4 B9 B5 -99.40(19)
B3 B4 B9 B8 38.10(16)
B3 B4 B9 B10 -62.0(2)
B3 B4 B9 B12 1.4(2)
B3 B7 B8 B4 35.31(18)
B3 B7 B8 B9 98.8(2)
B3 B7 B8 B12 136.7(2)
B3 B7 B11 C2 38.82(16)
B3 B7 B11 B6 0.5(2)
B3 B7 B11 B10 -62.0(2)
B3 B7 B11 B12 -99.7(2)
B3 B7 B12 B8 -37.79(17)
B3 B7 B12 B9 -0.5(2)
B3 B7 B12 B10 62.5(2)
B3 B7 B12 B11 100.19(19)
B3 B8 B9 B4 -38.99(17)
B3 B8 B9 B5 -1.0(3)
B3 B8 B9 B10 62.3(3)
B3 B8 B9 B12 100.1(2)
B3 B8 B12 B7 37.92(18)
B3 B8 B12 B9 -100.0(2)
B3 B8 B12 B10 -62.2(2)
B3 B8 B12 B11 0.9(3)
B4 C1 B2 Ru1 -144.57(15)
B4 C1 B2 C3 -34.23(18)
B4 C1 B2 B6 103.6(2)
B4 C1 B2 B7 2.6(2)
B4 C1 B2 B11 65.4(2)
B4 C1 C2 Ru1 -144.57(15)
B4 C1 C2 B3 -34.23(18)
B4 C1 C2 B6 103.6(2)
B4 C1 C2 B7 2.6(2)
B4 C1 C2 B11 65.4(2)
B4 C1 C3 B2 143.7(2)
B4 C1 C3 B7 105.1(2)
B4 C1 C3 B8 39.07(18)
B4 C1 B3 C2 143.7(2)
B4 C1 B3 B7 105.1(2)
B4 C1 B3 B8 39.07(18)
B4 C1 B5 B6 -140.2(2)
B4 C1 B5 B9 -39.45(18)
B4 C1 B5 B10 -101.7(2)
B4 C1 B6 B2 -104.87(19)
B4 C1 B6 C2 -104.87(19)
B4 C1 B6 B5 37.43(19)
B4 C1 B6 B10 -2.2(2)
B4 C1 B6 B11 -66.3(2)
B4 C3 B7 B2 103.76(19)
B4 C3 B7 B8 -36.73(18)
B4 C3 B7 B11 64.8(2)
B4 C3 B7 B12 1.5(2)
B4 C3 B8 B7 140.79(19)
B4 C3 B8 B9 38.89(18)
B4 C3 B8 B12 102.2(2)
B4 B3 B7 C2 103.76(19)
B4 B3 B7 B8 -36.73(18)
B4 B3 B7 B11 64.8(2)
B4 B3 B7 B12 1.5(2)
B4 B3 B8 B7 140.79(19)
B4 B3 B8 B9 38.89(18)
B4 B3 B8 B12 102.2(2)
B4 B5 B6 C1 -35.39(19)
B4 B5 B6 B2 -1.4(3)
B4 B5 B6 C2 -1.4(3)
B4 B5 B6 B10 100.3(2)
B4 B5 B6 B11 62.8(3)
B4 B5 B9 B8 -37.92(18)
B4 B5 B9 B10 -138.2(2)
B4 B5 B9 B12 -101.3(2)
B4 B5 B10 B6 -100.4(2)
B4 B5 B10 B9 37.03(18)
B4 B5 B10 B11 -63.9(2)
B4 B5 B10 B12 -0.1(2)
B4 B8 B9 B5 37.98(18)
B4 B8 B9 B10 101.3(2)
B4 B8 B9 B12 139.14(19)
B4 B8 B12 B7 101.3(2)
B4 B8 B12 B9 -36.67(18)
B4 B8 B12 B10 1.2(2)
B4 B8 B12 B11 64.3(2)
B4 B9 B10 B5 -37.49(19)
B4 B9 B10 B6 0.4(3)
B4 B9 B10 B11 63.4(3)
B4 B9 B10 B12 101.3(2)
B4 B9 B12 B7 -0.6(2)
B4 B9 B12 B8 36.69(18)
B4 B9 B12 B10 -100.7(2)
B4 B9 B12 B11 -63.1(2)
B5 C1 B2 Ru1 147.74(15)
B5 C1 B2 C3 -101.91(19)
B5 C1 B2 B6 35.87(17)
B5 C1 B2 B7 -65.0(2)
B5 C1 B2 B11 -2.3(2)
B5 C1 C2 Ru1 147.74(15)
B5 C1 C2 B3 -101.91(19)
B5 C1 C2 B6 35.87(17)
B5 C1 C2 B7 -65.0(2)
B5 C1 C2 B11 -2.3(2)
B5 C1 C3 B2 105.64(19)
B5 C1 C3 B4 -38.06(19)
B5 C1 C3 B7 67.0(2)
B5 C1 C3 B8 1.0(2)
B5 C1 B3 C2 105.64(19)
B5 C1 B3 B4 -38.06(19)
B5 C1 B3 B7 67.0(2)
B5 C1 B3 B8 1.0(2)
B5 C1 B4 C3 139.2(2)
B5 C1 B4 B3 139.2(2)
B5 C1 B4 B8 102.4(2)
B5 C1 B4 B9 39.89(19)
B5 C1 B6 B2 -142.30(19)
B5 C1 B6 C2 -142.30(19)
B5 C1 B6 B10 -39.64(19)
B5 C1 B6 B11 -103.7(2)
B5 B4 B8 C3 97.81(19)
B5 B4 B8 B3 97.81(19)
B5 B4 B8 B7 62.9(2)
B5 B4 B8 B9 -38.13(18)
B5 B4 B8 B12 -1.2(2)
B5 B4 B9 B8 137.50(19)
B5 B4 B9 B10 37.42(19)
B5 B4 B9 B12 100.9(2)
B5 B6 B10 B9 -38.01(19)
B5 B6 B10 B11 -139.17(19)
B5 B6 B10 B12 -101.6(2)
B5 B6 B11 B2 -101.40(19)
B5 B6 B11 C2 -101.40(19)
B5 B6 B11 B7 -63.3(2)
B5 B6 B11 B10 37.41(18)
B5 B6 B11 B12 0.2(2)
B5 B9 B10 B6 37.90(19)
B5 B9 B10 B11 100.9(2)
B5 B9 B10 B12 138.8(2)
B5 B9 B12 B7 63.1(2)
B5 B9 B12 B8 100.4(2)
B5 B9 B12 B10 -36.94(19)
B5 B9 B12 B11 0.7(3)
B5 B10 B11 B2 0.4(2)
B5 B10 B11 C2 0.4(2)
B5 B10 B11 B6 -36.53(18)
B5 B10 B11 B7 63.5(2)
B5 B10 B11 B12 101.5(2)
B5 B10 B12 B7 -63.4(2)
B5 B10 B12 B8 -0.7(2)
B5 B10 B12 B9 37.10(18)
B5 B10 B12 B11 -100.7(2)
B6 C1 B2 Ru1 111.87(16)
B6 C1 B2 C3 -137.78(19)
B6 C1 B2 B7 -100.91(19)
B6 C1 B2 B11 -38.19(16)
B6 C1 C2 Ru1 111.87(16)
B6 C1 C2 B3 -137.78(19)
B6 C1 C2 B7 -100.91(19)
B6 C1 C2 B11 -38.19(16)
B6 C1 C3 B2 39.16(17)
B6 C1 C3 B4 -104.5(2)
B6 C1 C3 B7 0.5(2)
B6 C1 C3 B8 -65.5(2)
B6 C1 B3 C2 39.16(17)
B6 C1 B3 B4 -104.5(2)
B6 C1 B3 B7 0.5(2)
B6 C1 B3 B8 -65.5(2)
B6 C1 B4 C3 101.7(2)
B6 C1 B4 B3 101.7(2)
B6 C1 B4 B5 -37.46(19)
B6 C1 B4 B8 64.9(2)
B6 C1 B4 B9 2.4(2)
B6 C1 B5 B4 140.2(2)
B6 C1 B5 B9 100.7(2)
B6 C1 B5 B10 38.45(17)
B6 B2 C3 C1 -36.47(17)
B6 B2 C3 B4 -2.6(3)
B6 B2 C3 B7 101.22(19)
B6 B2 C3 B8 64.1(2)
B6 B2 B7 C3 -97.88(18)
B6 B2 B7 B8 -62.9(2)
B6 B2 B7 B11 38.05(16)
B6 B2 B7 B12 0.6(2)
B6 B2 B11 B7 -137.05(18)
B6 B2 B11 B10 -36.53(16)
B6 B2 B11 B12 -99.7(2)
B6 C2 B3 C1 -36.47(17)
B6 C2 B3 B4 -2.6(3)
B6 C2 B3 B7 101.22(19)
B6 C2 B3 B8 64.1(2)
B6 C2 B7 B3 -97.88(18)
B6 C2 B7 B8 -62.9(2)
B6 C2 B7 B11 38.05(16)
B6 C2 B7 B12 0.6(2)
B6 C2 B11 B7 -137.05(18)
B6 C2 B11 B10 -36.53(16)
B6 C2 B11 B12 -99.7(2)
B6 B5 B9 B4 100.7(2)
B6 B5 B9 B8 62.8(2)
B6 B5 B9 B10 -37.45(18)
B6 B5 B9 B12 -0.6(3)
B6 B5 B10 B9 137.4(2)
B6 B5 B10 B11 36.43(17)
B6 B5 B10 B12 100.3(2)
B6 B10 B11 B2 36.91(16)
B6 B10 B11 C2 36.91(16)
B6 B10 B11 B7 100.1(2)
B6 B10 B11 B12 138.0(2)
B6 B10 B12 B7 0.0(3)
B6 B10 B12 B8 62.7(2)
B6 B10 B12 B9 100.5(2)
B6 B10 B12 B11 -37.35(18)
B6 B11 B12 B7 -100.6(2)
B6 B11 B12 B8 -63.4(2)
B6 B11 B12 B9 -0.5(2)
B6 B11 B12 B10 37.03(18)
B7 B2 C3 C1 -137.69(19)
B7 B2 C3 B4 -103.8(2)
B7 B2 C3 B8 -37.17(18)
B7 B2 B6 C1 98.22(17)
B7 B2 B6 B5 64.2(2)
B7 B2 B6 B10 -0.6(2)
B7 B2 B6 B11 -38.23(16)
B7 B2 B11 B6 137.05(18)
B7 B2 B11 B10 100.52(19)
B7 B2 B11 B12 37.33(18)
B7 C2 B3 C1 -137.69(19)
B7 C2 B3 B4 -103.8(2)
B7 C2 B3 B8 -37.17(18)
B7 C2 B6 C1 98.22(17)
B7 C2 B6 B5 64.2(2)
B7 C2 B6 B10 -0.6(2)
B7 C2 B6 B11 -38.23(16)
B7 C2 B11 B6 137.05(18)
B7 C2 B11 B10 100.52(19)
B7 C2 B11 B12 37.33(18)
B7 C3 B4 C1 -100.3(2)
B7 C3 B4 B5 -64.8(2)
B7 C3 B4 B8 36.98(17)
B7 C3 B4 B9 -1.8(2)
B7 C3 B8 B4 -140.79(19)
B7 C3 B8 B9 -101.9(2)
B7 C3 B8 B12 -38.54(18)
B7 B3 B4 C1 -100.3(2)
B7 B3 B4 B5 -64.8(2)
B7 B3 B4 B8 36.98(17)
B7 B3 B4 B9 -1.8(2)
B7 B3 B8 B4 -140.79(19)
B7 B3 B8 B9 -101.9(2)
B7 B3 B8 B12 -38.54(18)
B7 B8 B9 B4 -101.2(2)
B7 B8 B9 B5 -63.3(3)
B7 B8 B9 B10 0.0(3)
B7 B8 B9 B12 37.90(19)
B7 B8 B12 B9 -137.9(2)
B7 B8 B12 B10 -100.1(2)
B7 B8 B12 B11 -36.99(18)
B7 B11 B12 B8 37.19(19)
B7 B11 B12 B9 100.1(2)
B7 B11 B12 B10 137.6(2)
B8 C3 B4 C1 -137.30(19)
B8 C3 B4 B5 -101.8(2)
B8 C3 B4 B9 -38.80(18)
B8 C3 B7 B2 140.49(19)
B8 C3 B7 B11 101.5(2)
B8 C3 B7 B12 38.19(17)
B8 B3 B4 C1 -137.30(19)
B8 B3 B4 B5 -101.8(2)
B8 B3 B4 B9 -38.80(18)
B8 B3 B7 C2 140.49(19)
B8 B3 B7 B11 101.5(2)
B8 B3 B7 B12 38.19(17)
B8 B4 B5 C1 -96.63(19)
B8 B4 B5 B6 -61.6(2)
B8 B4 B5 B9 38.02(18)
B8 B4 B5 B10 0.8(2)
B8 B4 B9 B5 -137.50(19)
B8 B4 B9 B10 -100.1(2)
B8 B4 B9 B12 -36.65(17)
B8 B7 B11 B2 101.0(2)
B8 B7 B11 C2 101.0(2)
B8 B7 B11 B6 62.7(2)
B8 B7 B11 B10 0.1(3)
B8 B7 B11 B12 -37.54(19)
B8 B7 B12 B9 37.30(18)
B8 B7 B12 B10 100.3(2)
B8 B7 B12 B11 138.0(2)
B8 B9 B10 B5 -100.9(2)
B8 B9 B10 B6 -63.0(3)
B8 B9 B10 B11 0.1(3)
B8 B9 B10 B12 37.9(2)
B8 B9 B12 B7 -37.30(17)
B8 B9 B12 B10 -137.4(2)
B8 B9 B12 B11 -99.8(2)
B9 B4 B5 C1 -134.7(2)
B9 B4 B5 B6 -99.7(2)
B9 B4 B5 B10 -37.20(18)
B9 B4 B8 C3 135.94(18)
B9 B4 B8 B3 135.94(18)
B9 B4 B8 B7 101.0(2)
B9 B4 B8 B12 36.89(17)
B9 B5 B6 C1 -98.0(2)
B9 B5 B6 B2 -64.0(2)
B9 B5 B6 C2 -64.0(2)
B9 B5 B6 B10 37.72(19)
B9 B5 B6 B11 0.2(3)
B9 B5 B10 B6 -137.4(2)
B9 B5 B10 B11 -101.0(2)
B9 B5 B10 B12 -37.13(18)
B9 B8 B12 B7 137.9(2)
B9 B8 B12 B10 37.84(18)
B9 B8 B12 B11 101.0(2)
B9 B10 B11 B2 -63.3(2)
B9 B10 B11 C2 -63.3(2)
B9 B10 B11 B6 -100.2(2)
B9 B10 B11 B7 -0.1(3)
B9 B10 B11 B12 37.8(2)
B9 B10 B12 B7 -100.5(2)
B9 B10 B12 B8 -37.75(18)
B9 B10 B12 B11 -137.8(2)
B10 B5 B6 C1 -135.7(2)
B10 B5 B6 B2 -101.7(2)
B10 B5 B6 C2 -101.7(2)
B10 B5 B6 B11 -37.49(19)
B10 B5 B9 B4 138.2(2)
B10 B5 B9 B8 100.3(2)
B10 B5 B9 B12 36.90(19)
B10 B6 B11 B2 -138.82(18)
B10 B6 B11 C2 -138.82(18)
B10 B6 B11 B7 -100.72(19)
B10 B6 B11 B12 -37.21(18)
B10 B9 B12 B7 100.1(2)
B10 B9 B12 B8 137.4(2)
B10 B9 B12 B11 37.63(19)
B10 B11 B12 B7 -137.6(2)
B10 B11 B12 B8 -100.4(2)
B10 B11 B12 B9 -37.57(19)
B11 B2 C3 C1 -98.79(18)
B11 B2 C3 B4 -64.9(2)
B11 B2 C3 B7 38.90(17)
B11 B2 C3 B8 1.7(2)
B11 B2 B6 C1 136.45(17)
B11 B2 B6 B5 102.5(2)
B11 B2 B6 B10 37.59(17)
B11 B2 B7 C3 -135.93(19)
B11 B2 B7 B8 -100.9(2)
B11 B2 B7 B12 -37.45(17)
B11 C2 B3 C1 -98.79(18)
B11 C2 B3 B4 -64.9(2)
B11 C2 B3 B7 38.90(17)
B11 C2 B3 B8 1.7(2)
B11 C2 B6 C1 136.45(17)
B11 C2 B6 B5 102.5(2)
B11 C2 B6 B10 37.59(17)
B11 C2 B7 B3 -135.93(19)
B11 C2 B7 B8 -100.9(2)
B11 C2 B7 B12 -37.45(17)
B11 B6 B10 B5 139.17(19)
B11 B6 B10 B9 101.2(2)
B11 B6 B10 B12 37.61(18)
B11 B7 B8 C3 -98.9(2)
B11 B7 B8 B3 -98.9(2)
B11 B7 B8 B4 -63.6(2)
B11 B7 B8 B9 -0.1(3)
B11 B7 B8 B12 37.78(19)
B11 B7 B12 B8 -138.0(2)
B11 B7 B12 B9 -100.7(2)
B11 B7 B12 B10 -37.65(18)
B11 B10 B12 B7 37.30(18)
B11 B10 B12 B8 100.1(2)
B11 B10 B12 B9 137.8(2)
B12 B7 B8 C3 -136.7(2)
B12 B7 B8 B3 -136.7(2)
B12 B7 B8 B4 -101.4(2)
B12 B7 B8 B9 -37.9(2)
B12 B7 B11 B2 138.49(19)
B12 B7 B11 C2 138.49(19)
B12 B7 B11 B6 100.2(2)
B12 B7 B11 B10 37.7(2)
B12 B8 B9 B4 -139.14(19)
B12 B8 B9 B5 -101.2(2)
B12 B8 B9 B10 -37.9(2)
B12 B9 B10 B5 -138.8(2)
B12 B9 B10 B6 -100.9(2)
B12 B9 B10 B11 -37.83(19)
B12 B10 B11 B2 -101.09(19)
B12 B10 B11 C2 -101.09(19)
B12 B10 B11 B6 -138.0(2)
B12 B10 B11 B7 -37.95(19)
